data_1574134
loop_
_publ_author_name
'Xue, Tianjiao'
'Yang, Qing-Song'
'Li, Lei'
'Chang, Xiao-Yong'
'Ding, You-Song'
'Zheng, Zhiping'

_publ_section_title
;
 Supramolecular assemblies of tetravalent terbium complex units:
 syntheses, structure, and materials properties
;
_journal_issue 16
_journal_name_full 'Chemical Science'
_journal_page_first 6805
_journal_page_last 6811
_journal_paper_doi 10.1039/D4SC08731C
_journal_volume 16
_journal_year 2025
_chemical_formula_moiety 'C168 H140 N4 O8 Si8 Tb2, 2(C7 H8), 2[C7H8], 2[C7H8]'
_chemical_formula_sum 'C210 H188 N4 O8 Si8 Tb2'
_chemical_formula_weight 3438.19
_space_group_crystal_system triclinic
_space_group_IT_number 2
_space_group_name_Hall '-P 1'
_space_group_name_H-M_alt 'P -1'
_atom_sites_solution_hydrogens geom
_audit_creation_date 2025-02-13
_audit_creation_method
;
Olex2 1.5
(compiled 2024.02.16 svn.r378c4104 for OlexSys, GUI svn.r6928)
;
_audit_update_record
;
2025-02-25 deposited with the CCDC.	2025-03-07 downloaded from the CCDC.
;
_cell_angle_alpha 109.037(4)
_cell_angle_beta 101.480(3)
_cell_angle_gamma 90.122(3)
_cell_formula_units_Z 2
_cell_length_a 17.8325(16)
_cell_length_b 21.184(2)
_cell_length_c 25.671(2)
_cell_measurement_reflns_used 5616
_cell_measurement_temperature 200.0(2)
_cell_measurement_theta_max 53.895
_cell_measurement_theta_min 3.000
_cell_volume 8960.2(14)
_computing_cell_refinement 'SAINT V8.40B (?, 2016)'
_computing_data_collection 'Apex3 (Bruker 2018)'
_computing_data_reduction 'SAINT V8.40B (?, 2016)'
_computing_molecular_graphics 'Olex2 1.5 (Dolomanov et al., 2009)'
_computing_publication_material 'Olex2 1.5 (Dolomanov et al., 2009)'
_computing_structure_refinement 'SHELXL 2019/2 (Sheldrick, 2015)'
_computing_structure_solution 'ShelXT 2014'
_diffrn_ambient_temperature 200.0(2)
_diffrn_detector 'Bruker PHOTON III area detector'
_diffrn_detector_area_resol_mean 7.9
_diffrn_detector_type 'CMOS area detector'
_diffrn_measured_fraction_theta_full 0.990
_diffrn_measured_fraction_theta_max 0.982
_diffrn_measurement_device 'three-circle diffractometer'
_diffrn_measurement_device_type 'Bruker D8 VENTURE'
_diffrn_measurement_method '\w and \f scans'
_diffrn_radiation_monochromator 'mirror optics'
_diffrn_radiation_probe x-ray
_diffrn_radiation_type GaK\a
_diffrn_radiation_wavelength 1.34139
_diffrn_reflns_av_R_equivalents 0.0747
_diffrn_reflns_av_unetI/netI 0.0590
_diffrn_reflns_Laue_measured_fraction_full 0.990
_diffrn_reflns_Laue_measured_fraction_max 0.982
_diffrn_reflns_limit_h_max 21
_diffrn_reflns_limit_h_min -21
_diffrn_reflns_limit_k_max 25
_diffrn_reflns_limit_k_min -25
_diffrn_reflns_limit_l_max 30
_diffrn_reflns_limit_l_min -30
_diffrn_reflns_number 32561
_diffrn_reflns_point_group_measured_fraction_full 0.990
_diffrn_reflns_point_group_measured_fraction_max 0.982
_diffrn_reflns_theta_full 53.594
_diffrn_reflns_theta_max 54.162
_diffrn_reflns_theta_min 1.924
_diffrn_source 'microfocus Metaljet'
_diffrn_source_current 2.51
_diffrn_source_power 0.17532349999999997
_diffrn_source_type 'Incoatec Metaljet'
_diffrn_source_voltage 69.85
_exptl_absorpt_coefficient_mu 4.694
_exptl_absorpt_correction_T_max 0.750
_exptl_absorpt_correction_T_min 0.452
_exptl_absorpt_correction_type multi-scan
_exptl_absorpt_process_details
;
 TWINABS-2012/1 (Bruker,2012) was used for absorption correction.
 
For component 2:
 wR2(int) was 0.1261 before and 0.1010 after correction.

Final HKLF 4 output contains 285901 reflections, Rint = 0.0747
 (157284 with I > 3sig(I), Rint = 0.0674)
;
_exptl_crystal_colour red
_exptl_crystal_colour_primary red
_exptl_crystal_density_diffrn 1.274
_exptl_crystal_description plate
_exptl_crystal_F_000 3564
_exptl_crystal_preparation 'Magnetic properties,Luminescent'
_exptl_crystal_size_max 0.34
_exptl_crystal_size_mid 0.26
_exptl_crystal_size_min 0.03
_refine_diff_density_max 1.787
_refine_diff_density_min -1.599
_refine_diff_density_rms 0.092
_refine_ls_extinction_coef 0.00065(5)
_refine_ls_extinction_expression Fc^*^=kFc[1+0.001xFc^2^\l^3^/sin(2\q)]^-1/4^
_refine_ls_extinction_method 'SHELXL-2019/2 (Sheldrick 2019)'
_refine_ls_goodness_of_fit_ref 1.159
_refine_ls_hydrogen_treatment constr
_refine_ls_matrix_type full
_refine_ls_number_parameters 2082
_refine_ls_number_reflns 32561
_refine_ls_number_restraints 1011
_refine_ls_restrained_S_all 1.144
_refine_ls_R_factor_all 0.0732
_refine_ls_R_factor_gt 0.0600
_refine_ls_shift/su_max 0.005
_refine_ls_shift/su_mean 0.000
_refine_ls_structure_factor_coef Fsqd
_refine_ls_weighting_details 'w=1/[\s^2^(Fo^2^)+(0.1232P)^2^] where P=(Fo^2^+2Fc^2^)/3'
_refine_ls_weighting_scheme calc
_refine_ls_wR_factor_gt 0.1757
_refine_ls_wR_factor_ref 0.1856
_reflns_Friedel_coverage 0.000
_reflns_number_gt 25770
_reflns_number_total 32561
_reflns_threshold_expression 'I > 2\s(I)'
_cod_data_source_file d4sc08731c2.cif
_cod_data_source_block 2351767
_cod_depositor_comments 'Adding full bibliography for 1574130--1574134.cif.'
_cod_database_code 1574134
_shelx_shelxl_version_number 2019/2
_shelx_space_group_comment
;
The symmetry employed for this shelxl refinement is uniquely defined
by the following loop, which should always be used as a source of
symmetry information in preference to the above space-group names.
They are only intended as comments.
;
_olex2_refinement_description
;
1. Restrained distances
 Tb1-N3 \\sim Tb1-N3A
 with sigma of 0.02
 N4-C167 \\sim N4A-C1I
 with sigma of 0.02
 N4-C166 \\sim N4A-C1J
 with sigma of 0.02
 N3-C157 \\sim N3A-C1D
 with sigma of 0.02
 N3-C161 \\sim N3A-C169
 with sigma of 0.02
 C167-C168 \\sim C1I-C1H
 with sigma of 0.02
 C158-C157 \\sim C1C-C1D
 with sigma of 0.02
 C158-C159 \\sim C1C-C1B
 with sigma of 0.02
 C166-C165 \\sim C1J-C1K
 with sigma of 0.02
 C164-C165 \\sim C1G-C1K
 with sigma of 0.02
 C164-C168 \\sim C1G-C1H
 with sigma of 0.02
 C164-C163 \\sim C1G-C1F
 with sigma of 0.02
 C159-C160 \\sim C1B-C1A
 with sigma of 0.02
 C159-C162 \\sim C1B-C1E
 with sigma of 0.02
 C161-C160 \\sim C169-C1A
 with sigma of 0.02
 C162-C163 \\sim C1E-C1F
 with sigma of 0.02
 Tb1-C157 \\sim Tb1-C1D
 with sigma of 0.04
 Tb1-C161 \\sim Tb1-C169
 with sigma of 0.04
 N4-C165 \\sim N4A-C1K
 with sigma of 0.04
 N4-C168 \\sim N4A-C1H
 with sigma of 0.04
 N3-C158 \\sim N3A-C1C
 with sigma of 0.04
 N3-C160 \\sim N3A-C1A
 with sigma of 0.04
 C167-C166 \\sim C1I-C1J
 with sigma of 0.04
 C167-C164 \\sim C1I-C1G
 with sigma of 0.04
 C158-C160 \\sim C1C-C1A
 with sigma of 0.04
 C158-C162 \\sim C1C-C1E
 with sigma of 0.04
 C157-C159 \\sim C1D-C1B
 with sigma of 0.04
 C157-C161 \\sim C1D-C169
 with sigma of 0.04
 C166-C164 \\sim C1J-C1G
 with sigma of 0.04
 C164-C162 \\sim C1G-C1E
 with sigma of 0.04
 C159-C161 \\sim C1B-C169
 with sigma of 0.04
 C159-C163 \\sim C1B-C1F
 with sigma of 0.04
 C165-C168 \\sim C1K-C1H
 with sigma of 0.04
 C165-C163 \\sim C1K-C1F
 with sigma of 0.04
 C168-C163 \\sim C1H-C1F
 with sigma of 0.04
 C160-C162 \\sim C1A-C1E
 with sigma of 0.04
 Tb1-N1 \\sim Tb1-N1A
 with sigma of 0.02
 Tb2-N2 \\sim Tb2-N2A
 with sigma of 0.02
 N2-C82 \\sim N2A-C82A
 with sigma of 0.02
 N2-C155 \\sim N2A-C170
 with sigma of 0.02
 N1-C73 \\sim N1A-C73A
 with sigma of 0.02
 N1-C77 \\sim N1A-C77A
 with sigma of 0.02
 C73-C74 \\sim C73A-C74A
 with sigma of 0.02
 C81-C80 \\sim C81A-C80A
 with sigma of 0.02
 C81-C82 \\sim C81A-C82A
 with sigma of 0.02
 C80-C156 \\sim C80A-C1L
 with sigma of 0.02
 C80-C79 \\sim C80A-C79A
 with sigma of 0.02
 C155-C156 \\sim C170-C1L
 with sigma of 0.02
 C77-C76 \\sim C77A-C76A
 with sigma of 0.02
 C74-C75 \\sim C74A-C75A
 with sigma of 0.02
 C75-C76 \\sim C75A-C76A
 with sigma of 0.02
 C75-C78 \\sim C75A-C78A
 with sigma of 0.02
 C79-C78 \\sim C79A-C78A
 with sigma of 0.02
 Tb1-C73 \\sim Tb1-C73A
 with sigma of 0.04
 Tb1-C77 \\sim Tb1-C77A
 with sigma of 0.04
 Tb2-C82 \\sim Tb2-C82A
 with sigma of 0.04
 Tb2-C155 \\sim Tb2-C170
 with sigma of 0.04
 N2-C81 \\sim N2A-C81A
 with sigma of 0.04
 N2-C156 \\sim N2A-C1L
 with sigma of 0.04
 N1-C74 \\sim N1A-C74A
 with sigma of 0.04
 N1-C76 \\sim N1A-C76A
 with sigma of 0.04
 C73-C77 \\sim C73A-C77A
 with sigma of 0.04
 C73-C75 \\sim C73A-C75A
 with sigma of 0.04
 C81-C156 \\sim C81A-C1L
 with sigma of 0.04
 C81-C79 \\sim C81A-C79A
 with sigma of 0.04
 C80-C82 \\sim C80A-C82A
 with sigma of 0.04
 C80-C155 \\sim C80A-C170
 with sigma of 0.04
 C80-C78 \\sim C80A-C78A
 with sigma of 0.04
 C82-C155 \\sim C82A-C170
 with sigma of 0.04
 C77-C75 \\sim C77A-C75A
 with sigma of 0.04
 C74-C76 \\sim C74A-C76A
 with sigma of 0.04
 C74-C78 \\sim C74A-C78A
 with sigma of 0.04
 C75-C79 \\sim C75A-C79A
 with sigma of 0.04
 C156-C79 \\sim C1L-C79A
 with sigma of 0.04
 C76-C78 \\sim C76A-C78A
 with sigma of 0.04
2. Uiso/Uaniso restraints and constraints
N3 \\sim N3A \\sim N4 \\sim N4A \\sim C1A \\sim C1B \\sim C1C \\sim C1D \\sim
C1E \\sim C1F \\sim C1G \\sim C1H \\sim C1I \\sim C1J \\sim C1K \\sim C157
\\sim C158 \\sim C159 \\sim C160 \\sim C161 \\sim C162 \\sim C163 \\sim C164
\\sim C165 \\sim C166 \\sim C167 \\sim C168 \\sim C169: within 2A with sigma of
0.01 and sigma for terminal atoms of 0.02 within 2A
N1 \\sim N1A \\sim N2 \\sim N2A \\sim C1L \\sim C73 \\sim C73A \\sim C74 \\sim
C74A \\sim C75 \\sim C75A \\sim C76 \\sim C76A \\sim C77 \\sim C77A \\sim C78
\\sim C78A \\sim C79 \\sim C79A \\sim C80 \\sim C80A \\sim C81 \\sim C81A \\sim
C82 \\sim C82A \\sim C155 \\sim C156 \\sim C170: within 2A with sigma of 0.01
and sigma for terminal atoms of 0.02 within 2A
3. Others
 Sof(N3A)=Sof(N4A)=Sof(C1A)=Sof(H1A)=Sof(C1B)=Sof(C1C)=Sof(H1C)=Sof(C1D)=
 Sof(H1D)=Sof(C1E)=Sof(H1E)=Sof(C1F)=Sof(H1F)=Sof(C1G)=Sof(C1H)=Sof(H1H)=
 Sof(C1I)=Sof(H1I)=Sof(C1J)=Sof(H1J)=Sof(C1K)=Sof(H1K)=Sof(C169)=Sof(H169)=1-
 FVAR(1)
 Sof(N3)=Sof(N4)=Sof(C157)=Sof(H157)=Sof(C158)=Sof(H158)=Sof(C159)=Sof(C160)=
 Sof(H160)=Sof(C161)=Sof(H161)=Sof(C162)=Sof(H162)=Sof(C163)=Sof(H163)=
 Sof(C164)=Sof(C165)=Sof(H165)=Sof(C166)=Sof(H166)=Sof(C167)=Sof(H167)=
 Sof(C168)=Sof(H168)=FVAR(1)
 Sof(N1A)=Sof(N2A)=Sof(C1L)=Sof(H1L)=Sof(C73A)=Sof(H73A)=Sof(C74A)=Sof(H74A)=
 Sof(C75A)=Sof(C76A)=Sof(H76A)=Sof(C77A)=Sof(H77A)=Sof(C78A)=Sof(H78A)=
 Sof(C79A)=Sof(H79A)=Sof(C80A)=Sof(C81A)=Sof(H81A)=Sof(C82A)=Sof(H82A)=
 Sof(C170)=Sof(H170)=1-FVAR(2)
 Sof(N1)=Sof(N2)=Sof(C73)=Sof(H73)=Sof(C74)=Sof(H74)=Sof(C75)=Sof(C76)=
 Sof(H76)=Sof(C77)=Sof(H77)=Sof(C78)=Sof(H78)=Sof(C79)=Sof(H79)=Sof(C80)=
 Sof(C81)=Sof(H81)=Sof(C82)=Sof(H82)=Sof(C155)=Sof(H155)=Sof(C156)=Sof(H156)=
 FVAR(2)
4.a Aromatic/amide H refined with riding coordinates:
 C1A(H1A), C1C(H1C), C1D(H1D), C1E(H1E), C1F(H1F), C1H(H1H), C1I(H1I),
 C1J(H1J), C1K(H1K), C1L(H1L), C2(H2), C3(H3), C4(H4), C5(H5), C6(H6), C8(H8),
 C9(H9), C10(H10), C11(H11), C12(H12), C14(H14), C15(H15), C16(H16), C17(H17),
 C18(H18), C20(H20), C21(H21), C22(H22), C23(H23), C24(H24), C26(H26), C27(H27),
  C28(H28), C29(H29), C30(H30), C32(H32), C33(H33), C34(H34), C35(H35),
 C36(H36), C38(H38), C39(H39), C40(H40), C41(H41), C42(H42), C44(H44), C45(H45),
  C46(H46), C47(H47), C48(H48), C50(H50), C51(H51), C52(H52), C53(H53),
 C54(H54), C56(H56), C57(H57), C58(H58), C59(H59), C60(H60), C62(H62), C63(H63),
  C64(H64), C65(H65), C66(H66), C68(H68), C69(H69), C70(H70), C71(H71),
 C72(H72), C73(H73), C73A(H73A), C74(H74), C74A(H74A), C76(H76), C76A(H76A),
 C77(H77), C77A(H77A), C78(H78), C78A(H78A), C79(H79), C79A(H79A), C81(H81),
 C81A(H81A), C82(H82), C82A(H82A), C84(H84), C85(H85), C86(H86), C87(H87),
 C88(H88), C90(H90), C91(H91), C92(H92), C93(H93), C94(H94), C96(H96), C97(H97),
  C98(H98), C99(H99), C100(H100), C102(H102), C103(H103), C104(H104),
 C105(H105), C106(H106), C108(H108), C109(H109), C110(H110), C111(H111),
 C112(H112), C114(H114), C115(H115), C116(H116), C117(H117), C118(H118),
 C120(H120), C121(H121), C122(H122), C123(H123), C124(H124), C126(H126),
 C127(H127), C128(H128), C129(H129), C130(H130), C132(H132), C133(H133),
 C134(H134), C135(H135), C136(H136), C138(H138), C139(H139), C140(H140),
 C141(H141), C142(H142), C144(H144), C145(H145), C146(H146), C147(H147),
 C148(H148), C150(H150), C151(H151), C152(H152), C153(H153), C154(H154),
 C155(H155), C156(H156), C157(H157), C158(H158), C160(H160), C161(H161),
 C162(H162), C163(H163), C165(H165), C166(H166), C167(H167), C168(H168),
 C169(H169), C170(H170), C181(H181), C177(H177), C178(H178), C179(H179),
 C180(H180), C184(H184), C185(H185), C186(H186), C187(H187), C188(H188)
4.b Fitted hexagon refined as free rotating group:
 C181(C176,C177,C178,C179,C180)
4.c Idealised Me refined as rotating group:
 C182(H18A,H18B,H18C), C189(H18D,H18E,H18F)
;
_smtbx_masks_special_details
;
A solvent mask was calculated and 436 electrons were 
found in a volume of 1992\%A^3^ in 2 voids per unit cell. 
This is consistent with the presence of 
2[C7H8], 2[C7H8] per formula unit 
which account for 400 electrons 
per unit cell.
;
_smtbx_masks_void_probe_radius 1.2
_smtbx_masks_void_truncation_radius 1.2
_olex2_submission_special_instructions 'No special instructions were received'

loop_
_space_group_symop_operation_xyz
'x, y, z'
'-x, -y, -z'

loop_
_atom_site_label
_atom_site_type_symbol
_atom_site_fract_x
_atom_site_fract_y
_atom_site_fract_z
_atom_site_U_iso_or_equiv
_atom_site_adp_type
_atom_site_occupancy
_atom_site_site_symmetry_order
_atom_site_calc_flag
_atom_site_refinement_flags_posn
_atom_site_refinement_flags_adp
_atom_site_refinement_flags_occupancy
_atom_site_disorder_assembly
_atom_site_disorder_group
Tb1 Tb -0.07316(2) 0.23880(2) 0.27814(2) 0.04660(9) Uani 1 1 d D . . . .
Tb2 Tb 0.44802(2) 0.74144(2) 0.28181(2) 0.04539(9) Uani 1 1 d D . . . .
Si1 Si -0.15910(8) 0.39496(6) 0.27625(5) 0.0558(3) Uani 1 1 d . . . . .
Si2 Si -0.25350(7) 0.13570(6) 0.23345(5) 0.0565(3) Uani 1 1 d . . . . .
Si3 Si -0.02819(7) 0.26794(6) 0.43076(5) 0.0540(3) Uani 1 1 d . . . . .
Si4 Si -0.01615(9) 0.18683(7) 0.14069(6) 0.0645(3) Uani 1 1 d . . . . .
Si5 Si 0.60277(7) 0.64017(6) 0.23564(5) 0.0561(3) Uani 1 1 d . . . . .
Si6 Si 0.49040(7) 0.76911(6) 0.43403(5) 0.0533(3) Uani 1 1 d . . . . .
Si7 Si 0.53258(8) 0.89777(6) 0.27944(5) 0.0558(3) Uani 1 1 d . . . . .
Si8 Si 0.31251(7) 0.68958(6) 0.14441(5) 0.0553(3) Uani 1 1 d . . . . .
O1 O -0.11839(18) 0.32757(13) 0.27812(12) 0.0591(7) Uani 1 1 d . . . . .
O2 O -0.17328(18) 0.18064(14) 0.25455(12) 0.0598(7) Uani 1 1 d . . . . .
O3 O -0.05553(18) 0.25755(14) 0.36494(12) 0.0545(7) Uani 1 1 d . . . . .
O4 O -0.0417(2) 0.21044(15) 0.20051(12) 0.0634(8) Uani 1 1 d . . . . .
O5 O 0.53504(17) 0.68500(14) 0.25770(12) 0.0569(7) Uani 1 1 d . . . . .
O6 O 0.48058(18) 0.75957(14) 0.36854(12) 0.0551(7) Uani 1 1 d . . . . .
O7 O 0.49217(19) 0.83052(14) 0.28202(13) 0.0590(8) Uani 1 1 d . . . . .
O8 O 0.37239(17) 0.71283(14) 0.20453(12) 0.0554(7) Uani 1 1 d . . . . .
N1 N 0.0552(7) 0.3054(8) 0.3068(11) 0.061(2) Uani 0.649(7) 1 d D U P A 1
N1A N 0.0598(12) 0.2981(14) 0.303(2) 0.063(3) Uani 0.351(7) 1 d D U P A 2
N2 N 0.3809(12) 0.6398(6) 0.2873(10) 0.052(2) Uani 0.649(7) 1 d D U P A 1
N2A N 0.374(2) 0.6469(11) 0.2928(19) 0.055(3) Uani 0.351(7) 1 d D U P A 2
N3 N -0.0019(12) 0.1387(7) 0.2842(14) 0.055(2) Uani 0.640(6) 1 d D U P A 1
N3A N 0.006(2) 0.1437(12) 0.289(2) 0.055(3) Uani 0.360(6) 1 d D U P A 2
N4 N 0.3380(6) -0.1913(5) 0.3109(7) 0.052(2) Uani 0.640(6) 1 d D U P A 1
N4A N 0.3254(11) -0.2042(9) 0.3053(14) 0.050(3) Uani 0.360(6) 1 d D U P A 2
C1 C -0.2030(3) 0.3850(2) 0.20137(18) 0.0563(11) Uani 1 1 d . . . . .
C1A C 0.0296(10) 0.0272(8) 0.2714(8) 0.060(3) Uani 0.360(6) 1 d D U P A 2
H1A H 0.010448 -0.018276 0.253959 0.072 Uiso 0.360(6) 1 calc R U P A 2
C1B C 0.1027(8) 0.0434(7) 0.3028(8) 0.060(2) Uani 0.360(6) 1 d D U P A 2
C1C C 0.1282(11) 0.1107(7) 0.3275(9) 0.063(3) Uani 0.360(6) 1 d D U P A 2
H1C H 0.179509 0.123833 0.347968 0.076 Uiso 0.360(6) 1 calc R U P A 2
C1D C 0.0766(17) 0.1585(10) 0.3215(16) 0.058(3) Uani 0.360(6) 1 d D U P A 2
H1D H 0.092224 0.204283 0.342043 0.070 Uiso 0.360(6) 1 calc R U P A 2
C1E C 0.1588(9) -0.0070(6) 0.3103(6) 0.065(3) Uani 0.360(6) 1 d D U P A 2
H1E H 0.209687 0.010967 0.328785 0.078 Uiso 0.360(6) 1 calc R U P A 2
C1F C 0.1484(8) -0.0717(6) 0.2953(6) 0.064(2) Uani 0.360(6) 1 d D U P A 2
H1F H 0.098151 -0.092018 0.277550 0.077 Uiso 0.360(6) 1 calc R U P A 2
C1G C 0.2095(7) -0.1145(7) 0.3043(7) 0.056(2) Uani 0.360(6) 1 d D U P A 2
C1H C 0.1962(8) -0.1828(7) 0.2763(7) 0.055(3) Uani 0.360(6) 1 d D U P A 2
H1H H 0.146261 -0.200343 0.254956 0.066 Uiso 0.360(6) 1 calc R U P A 2
C1I C 0.2531(10) -0.2259(7) 0.2784(10) 0.053(3) Uani 0.360(6) 1 d D U P A 2
H1I H 0.240740 -0.272577 0.260210 0.063 Uiso 0.360(6) 1 calc R U P A 2
C1J C 0.3376(10) -0.1384(10) 0.3348(10) 0.054(3) Uani 0.360(6) 1 d D U P A 2
H1J H 0.387594 -0.122449 0.356957 0.065 Uiso 0.360(6) 1 calc R U P A 2
C1K C 0.2832(9) -0.0924(8) 0.3354(7) 0.056(2) Uani 0.360(6) 1 d D U P A 2
H1K H 0.295917 -0.046350 0.356638 0.067 Uiso 0.360(6) 1 calc R U P A 2
C1L C 0.3432(12) 0.5291(9) 0.2745(8) 0.058(3) Uani 0.351(7) 1 d D U P A 2
H1L H 0.354635 0.484134 0.257894 0.070 Uiso 0.351(7) 1 calc R U P A 2
C2 C -0.2609(3) 0.4238(2) 0.1875(2) 0.0737(14) Uani 1 1 d . . . . .
H2 H -0.278085 0.457005 0.216840 0.088 Uiso 1 1 calc R U . . .
C3 C -0.2947(4) 0.4156(3) 0.1316(2) 0.0811(16) Uani 1 1 d . . . . .
H3 H -0.335561 0.441850 0.123429 0.097 Uiso 1 1 calc R U . . .
C4 C -0.2693(4) 0.3698(3) 0.0885(2) 0.0867(18) Uani 1 1 d . . . . .
H4 H -0.291699 0.364480 0.050414 0.104 Uiso 1 1 calc R U . . .
C5 C -0.2107(4) 0.3314(3) 0.1012(2) 0.0810(16) Uani 1 1 d . . . . .
H5 H -0.192342 0.299685 0.071561 0.097 Uiso 1 1 calc R U . . .
C6 C -0.1782(3) 0.3385(2) 0.1566(2) 0.0676(13) Uani 1 1 d . . . . .
H6 H -0.138307 0.311153 0.164360 0.081 Uiso 1 1 calc R U . . .
C7 C -0.2359(3) 0.4090(3) 0.3183(2) 0.0637(12) Uani 1 1 d . . . . .
C8 C -0.2766(3) 0.3547(3) 0.3216(2) 0.0746(14) Uani 1 1 d . . . . .
H8 H -0.262115 0.310669 0.305052 0.090 Uiso 1 1 calc R U . . .
C9 C -0.3376(4) 0.3634(3) 0.3485(3) 0.0887(17) Uani 1 1 d . . . . .
H9 H -0.365451 0.325566 0.349286 0.106 Uiso 1 1 calc R U . . .
C10 C -0.3583(4) 0.4272(3) 0.3742(2) 0.0867(17) Uani 1 1 d . . . . .
H10 H -0.399575 0.432871 0.393286 0.104 Uiso 1 1 calc R U . . .
C11 C -0.3200(3) 0.4821(3) 0.3723(2) 0.0757(14) Uani 1 1 d . . . . .
H11 H -0.334857 0.525731 0.389807 0.091 Uiso 1 1 calc R U . . .
C12 C -0.2596(3) 0.4740(3) 0.3449(2) 0.0710(13) Uani 1 1 d . . . . .
H12 H -0.233293 0.512330 0.343586 0.085 Uiso 1 1 calc R U . . .
C13 C -0.0856(3) 0.4683(2) 0.3047(2) 0.0597(11) Uani 1 1 d . . . . .
C14 C -0.0489(3) 0.4864(2) 0.2679(2) 0.0666(13) Uani 1 1 d . . . . .
H14 H -0.063250 0.462592 0.228630 0.080 Uiso 1 1 calc R U . . .
C15 C 0.0075(3) 0.5380(3) 0.2873(2) 0.0790(15) Uani 1 1 d . . . . .
H15 H 0.032073 0.549025 0.261450 0.095 Uiso 1 1 calc R U . . .
C16 C 0.0287(4) 0.5739(3) 0.3444(3) 0.0828(16) Uani 1 1 d . . . . .
H16 H 0.067439 0.609595 0.357828 0.099 Uiso 1 1 calc R U . . .
C17 C -0.0065(3) 0.5576(3) 0.3812(2) 0.0766(15) Uani 1 1 d . . . . .
H17 H 0.007616 0.581973 0.420371 0.092 Uiso 1 1 calc R U . . .
C18 C -0.0628(3) 0.5055(3) 0.3612(2) 0.0718(14) Uani 1 1 d . . . . .
H18 H -0.086848 0.494883 0.387471 0.086 Uiso 1 1 calc R U . . .
C19 C -0.3031(3) 0.1512(2) 0.29394(19) 0.0579(11) Uani 1 1 d . . . . .
C20 C -0.3791(3) 0.1273(3) 0.2845(2) 0.0713(13) Uani 1 1 d . . . . .
H20 H -0.405989 0.104057 0.247094 0.086 Uiso 1 1 calc R U . . .
C21 C -0.4157(4) 0.1366(3) 0.3283(3) 0.0837(16) Uani 1 1 d . . . . .
H21 H -0.467683 0.120236 0.320730 0.100 Uiso 1 1 calc R U . . .
C22 C -0.3786(4) 0.1691(3) 0.3823(3) 0.0851(17) Uani 1 1 d . . . . .
H22 H -0.404236 0.175392 0.412467 0.102 Uiso 1 1 calc R U . . .
C23 C -0.3019(4) 0.1930(3) 0.3927(2) 0.0850(17) Uani 1 1 d . . . . .
H23 H -0.274682 0.215059 0.430300 0.102 Uiso 1 1 calc R U . . .
C24 C -0.2666(3) 0.1846(2) 0.3491(2) 0.0707(13) Uani 1 1 d . . . . .
H24 H -0.215051 0.202286 0.356622 0.085 Uiso 1 1 calc R U . . .
C25 C -0.2319(3) 0.0459(2) 0.20883(19) 0.0601(11) Uani 1 1 d . . . . .
C26 C -0.2135(3) 0.0156(3) 0.1570(2) 0.0764(14) Uani 1 1 d . . . . .
H26 H -0.217302 0.039906 0.131420 0.092 Uiso 1 1 calc R U . . .
C27 C -0.1899(4) -0.0487(3) 0.1409(3) 0.0949(19) Uani 1 1 d . . . . .
H27 H -0.176278 -0.067421 0.105346 0.114 Uiso 1 1 calc R U . . .
C28 C -0.1863(4) -0.0853(3) 0.1762(3) 0.104(2) Uani 1 1 d . . . . .
H28 H -0.171615 -0.129991 0.164839 0.125 Uiso 1 1 calc R U . . .
C29 C -0.2042(4) -0.0571(3) 0.2286(3) 0.0950(19) Uani 1 1 d . . . . .
H29 H -0.201968 -0.082341 0.253339 0.114 Uiso 1 1 calc R U . . .
C30 C -0.2251(3) 0.0079(2) 0.2447(2) 0.0707(13) Uani 1 1 d . . . . .
H30 H -0.235317 0.027400 0.281369 0.085 Uiso 1 1 calc R U . . .
C31 C -0.3169(3) 0.1569(3) 0.1752(2) 0.0686(13) Uani 1 1 d . . . . .
C32 C -0.3730(3) 0.1142(3) 0.1368(2) 0.0847(17) Uani 1 1 d . . . . .
H32 H -0.378333 0.069987 0.137798 0.102 Uiso 1 1 calc R U . . .
C33 C -0.4243(4) 0.1319(4) 0.0951(3) 0.117(3) Uani 1 1 d . . . . .
H33 H -0.464044 0.101017 0.068969 0.141 Uiso 1 1 calc R U . . .
C34 C -0.4141(5) 0.1965(4) 0.0939(3) 0.121(3) Uani 1 1 d . . . . .
H34 H -0.447674 0.210382 0.066610 0.145 Uiso 1 1 calc R U . . .
C35 C -0.3578(4) 0.2391(4) 0.1306(3) 0.110(2) Uani 1 1 d . . . . .
H35 H -0.350838 0.282880 0.129016 0.132 Uiso 1 1 calc R U . . .
C36 C -0.3095(4) 0.2196(3) 0.1711(3) 0.0873(17) Uani 1 1 d . . . . .
H36 H -0.269755 0.250698 0.196914 0.105 Uiso 1 1 calc R U . . .
C37 C -0.0080(3) 0.1857(3) 0.4416(2) 0.0670(13) Uani 1 1 d . . . . .
C38 C -0.0481(4) 0.1269(3) 0.4029(3) 0.0809(16) Uani 1 1 d . . . . .
H38 H -0.084465 0.129448 0.371281 0.097 Uiso 1 1 calc R U . . .
C39 C -0.0366(5) 0.0664(4) 0.4093(4) 0.108(2) Uani 1 1 d . . . . .
H39 H -0.064509 0.027367 0.382055 0.130 Uiso 1 1 calc R U . . .
C40 C 0.0140(6) 0.0609(4) 0.4539(5) 0.135(4) Uani 1 1 d . . . . .
H40 H 0.021210 0.018197 0.457939 0.162 Uiso 1 1 calc R U . . .
C41 C 0.0559(5) 0.1172(4) 0.4939(4) 0.120(3) Uani 1 1 d . . . . .
H41 H 0.091798 0.113546 0.525340 0.144 Uiso 1 1 calc R U . . .
C42 C 0.0439(4) 0.1798(3) 0.4870(3) 0.0890(17) Uani 1 1 d . . . . .
H42 H 0.072086 0.218795 0.514106 0.107 Uiso 1 1 calc R U . . .
C43 C 0.0608(3) 0.3276(2) 0.46055(19) 0.0625(12) Uani 1 1 d . . . . .
C44 C 0.0531(3) 0.3970(2) 0.4786(2) 0.0734(14) Uani 1 1 d . . . . .
H44 H 0.003754 0.413419 0.479804 0.088 Uiso 1 1 calc R U . . .
C45 C 0.1168(4) 0.4414(3) 0.4945(2) 0.0865(17) Uani 1 1 d . . . . .
H45 H 0.110779 0.488192 0.506979 0.104 Uiso 1 1 calc R U . . .
C46 C 0.1881(4) 0.4193(3) 0.4926(3) 0.0948(19) Uani 1 1 d . . . . .
H46 H 0.231385 0.450526 0.503212 0.114 Uiso 1 1 calc R U . . .
C47 C 0.1975(4) 0.3517(3) 0.4753(3) 0.0941(19) Uani 1 1 d . . . . .
H47 H 0.247349 0.336296 0.474079 0.113 Uiso 1 1 calc R U . . .
C48 C 0.1338(3) 0.3054(3) 0.4594(2) 0.0746(14) Uani 1 1 d . . . . .
H48 H 0.140581 0.258794 0.447825 0.090 Uiso 1 1 calc R U . . .
C49 C -0.1062(3) 0.3051(2) 0.4687(2) 0.0587(11) Uani 1 1 d . . . . .
C50 C -0.1196(3) 0.2889(3) 0.5143(2) 0.0677(12) Uani 1 1 d . . . . .
H50 H -0.088806 0.258004 0.526830 0.081 Uiso 1 1 calc R U . . .
C51 C -0.1767(3) 0.3167(3) 0.5420(2) 0.0790(15) Uani 1 1 d . . . . .
H51 H -0.184424 0.304516 0.573108 0.095 Uiso 1 1 calc R U . . .
C52 C -0.2220(3) 0.3610(3) 0.5256(2) 0.0845(16) Uani 1 1 d . . . . .
H52 H -0.261031 0.379891 0.545033 0.101 Uiso 1 1 calc R U . . .
C53 C -0.2102(4) 0.3787(3) 0.4790(3) 0.0858(17) Uani 1 1 d . . . . .
H53 H -0.241146 0.409795 0.466844 0.103 Uiso 1 1 calc R U . . .
C54 C -0.1528(3) 0.3501(3) 0.4514(2) 0.0727(14) Uani 1 1 d . . . . .
H54 H -0.145167 0.361633 0.419957 0.087 Uiso 1 1 calc R U . . .
C55 C -0.0036(3) 0.2609(3) 0.1183(2) 0.0734(14) Uani 1 1 d . . . . .
C56 C 0.0188(4) 0.3256(3) 0.1583(3) 0.0823(16) Uani 1 1 d . . . . .
H56 H 0.024760 0.331382 0.197232 0.099 Uiso 1 1 calc R U . . .
C57 C 0.0321(4) 0.3804(3) 0.1427(4) 0.104(2) Uani 1 1 d . . . . .
H57 H 0.048649 0.422956 0.170486 0.125 Uiso 1 1 calc R U . . .
C58 C 0.0210(5) 0.3722(4) 0.0857(4) 0.124(3) Uani 1 1 d . . . . .
H58 H 0.030570 0.409563 0.074541 0.148 Uiso 1 1 calc R U . . .
C59 C -0.0040(5) 0.3105(4) 0.0445(3) 0.126(3) Uani 1 1 d . . . . .
H59 H -0.013733 0.305982 0.005696 0.152 Uiso 1 1 calc R U . . .
C60 C -0.0145(4) 0.2549(3) 0.0614(3) 0.100(2) Uani 1 1 d . . . . .
H60 H -0.029383 0.212243 0.033399 0.120 Uiso 1 1 calc R U . . .
C61 C -0.0898(4) 0.1245(3) 0.0855(2) 0.0679(14) Uani 1 1 d . . . . .
C62 C -0.1675(4) 0.1345(3) 0.0821(2) 0.0788(16) Uani 1 1 d . . . . .
H62 H -0.182276 0.172314 0.109005 0.095 Uiso 1 1 calc R U . . .
C63 C -0.2228(4) 0.0920(3) 0.0417(3) 0.0909(18) Uani 1 1 d . . . . .
H63 H -0.275400 0.100470 0.039753 0.109 Uiso 1 1 calc R U . . .
C64 C -0.2007(5) 0.0351(3) 0.0025(3) 0.099(2) Uani 1 1 d . . . . .
H64 H -0.238763 0.004062 -0.025350 0.119 Uiso 1 1 calc R U . . .
C65 C -0.1254(5) 0.0245(4) 0.0044(3) 0.102(2) Uani 1 1 d . . . . .
H65 H -0.110503 -0.013053 -0.022821 0.122 Uiso 1 1 calc R U . . .
C66 C -0.0713(4) 0.0679(3) 0.0455(3) 0.0967(19) Uani 1 1 d . . . . .
H66 H -0.018839 0.059257 0.047034 0.116 Uiso 1 1 calc R U . . .
C67 C 0.0774(3) 0.1460(3) 0.1456(2) 0.0717(14) Uani 1 1 d . . . . .
C68 C 0.0841(4) 0.0890(3) 0.1604(2) 0.0869(18) Uani 1 1 d . . . . .
H68 H 0.040220 0.069926 0.167098 0.104 Uiso 1 1 calc R U . . .
C69 C 0.1526(4) 0.0585(3) 0.1658(3) 0.0946(19) Uani 1 1 d . . . . .
H69 H 0.155962 0.020041 0.177170 0.114 Uiso 1 1 calc R U . . .
C70 C 0.2156(5) 0.0849(4) 0.1543(3) 0.112(2) Uani 1 1 d . . . . .
H70 H 0.263068 0.064663 0.157292 0.134 Uiso 1 1 calc R U . . .
C71 C 0.2090(5) 0.1390(4) 0.1390(4) 0.126(3) Uani 1 1 d . . . . .
H71 H 0.252824 0.157280 0.131600 0.151 Uiso 1 1 calc R U . . .
C72 C 0.1423(4) 0.1696(3) 0.1335(3) 0.101(2) Uani 1 1 d . . . . .
H72 H 0.140115 0.207499 0.121275 0.121 Uiso 1 1 calc R U . . .
C73 C 0.0536(6) 0.3662(6) 0.3432(5) 0.0548(19) Uani 0.649(7) 1 d D U P A 1
H73 H 0.015671 0.373615 0.365332 0.066 Uiso 0.649(7) 1 calc R U P A 1
C73A C 0.1171(11) 0.2741(8) 0.2787(10) 0.066(3) Uani 0.351(7) 1 d D U P A 2
H73A H 0.117204 0.227027 0.261180 0.079 Uiso 0.351(7) 1 calc R U P A 2
C74 C 0.1057(5) 0.4210(4) 0.3507(4) 0.0594(18) Uani 0.649(7) 1 d D U P A 1
H74 H 0.101680 0.464152 0.376398 0.071 Uiso 0.649(7) 1 calc R U P A 1
C74A C 0.1795(9) 0.3168(7) 0.2775(7) 0.063(3) Uani 0.351(7) 1 d D U P A 2
H74A H 0.219938 0.298567 0.259381 0.076 Uiso 0.351(7) 1 calc R U P A 2
C75 C 0.1624(5) 0.4095(4) 0.3195(4) 0.0612(17) Uani 0.649(7) 1 d D U P A 1
C75A C 0.1786(9) 0.3847(7) 0.3032(8) 0.062(2) Uani 0.351(7) 1 d D U P A 2
C76 C 0.1665(5) 0.3458(5) 0.2852(4) 0.0679(19) Uani 0.649(7) 1 d D U P A 1
H76 H 0.207316 0.335779 0.265617 0.081 Uiso 0.649(7) 1 calc R U P A 1
C76A C 0.1263(10) 0.4078(8) 0.3353(8) 0.063(3) Uani 0.351(7) 1 d D U P A 2
H76A H 0.130704 0.453130 0.359258 0.076 Uiso 0.351(7) 1 calc R U P A 2
C77 C 0.1132(7) 0.2964(5) 0.2785(5) 0.068(2) Uani 0.649(7) 1 d D U P A 1
H77 H 0.116611 0.253148 0.252640 0.082 Uiso 0.649(7) 1 calc R U P A 1
C77A C 0.0671(12) 0.3652(12) 0.3328(10) 0.062(3) Uani 0.351(7) 1 d D U P A 2
H77A H 0.028422 0.383355 0.352910 0.075 Uiso 0.351(7) 1 calc R U P A 2
C78 C 0.2112(4) 0.4670(4) 0.3238(3) 0.0635(17) Uani 0.649(7) 1 d D U P A 1
H78 H 0.207534 0.507741 0.352744 0.076 Uiso 0.649(7) 1 calc R U P A 1
C78A C 0.2359(8) 0.4288(6) 0.2960(6) 0.065(2) Uani 0.351(7) 1 d D U P A 2
H78A H 0.276355 0.409029 0.278692 0.078 Uiso 0.351(7) 1 calc R U P A 2
C79 C 0.2599(5) 0.4680(4) 0.2916(3) 0.0651(18) Uani 0.649(7) 1 d D U P A 1
H79 H 0.267818 0.426246 0.265410 0.078 Uiso 0.649(7) 1 calc R U P A 1
C79A C 0.2345(9) 0.4943(6) 0.3123(6) 0.063(3) Uani 0.351(7) 1 d D U P A 2
H79A H 0.195134 0.511857 0.331802 0.076 Uiso 0.351(7) 1 calc R U P A 2
C80 C 0.3034(5) 0.5276(4) 0.2923(4) 0.0581(18) Uani 0.649(7) 1 d D U P A 1
C80A C 0.2851(9) 0.5454(7) 0.3049(7) 0.059(2) Uani 0.351(7) 1 d D U P A 2
C81 C 0.3571(6) 0.5224(5) 0.2592(4) 0.061(2) Uani 0.649(7) 1 d D U P A 1
H81 H 0.368588 0.479346 0.237287 0.073 Uiso 0.649(7) 1 calc R U P A 1
C81A C 0.2771(12) 0.6141(7) 0.3296(10) 0.061(3) Uani 0.351(7) 1 d D U P A 2
H81A H 0.237759 0.627042 0.350247 0.074 Uiso 0.351(7) 1 calc R U P A 2
C82 C 0.3934(8) 0.5774(6) 0.2574(5) 0.057(2) Uani 0.649(7) 1 d D U P A 1
H82 H 0.429396 0.571613 0.233734 0.068 Uiso 0.649(7) 1 calc R U P A 1
C82A C 0.3217(16) 0.6617(9) 0.3256(13) 0.056(3) Uani 0.351(7) 1 d D U P A 2
H82A H 0.316611 0.707211 0.346136 0.067 Uiso 0.351(7) 1 calc R U P A 2
C83 C 0.6869(3) 0.6535(2) 0.29612(19) 0.0593(11) Uani 1 1 d . . . . .
C84 C 0.7571(3) 0.6281(3) 0.2864(2) 0.0724(13) Uani 1 1 d . . . . .
H84 H 0.762182 0.605450 0.248872 0.087 Uiso 1 1 calc R U . . .
C85 C 0.8193(3) 0.6355(3) 0.3305(3) 0.0838(16) Uani 1 1 d . . . . .
H85 H 0.866511 0.617763 0.323096 0.101 Uiso 1 1 calc R U . . .
C86 C 0.8124(3) 0.6683(3) 0.3847(2) 0.0835(16) Uani 1 1 d . . . . .
H86 H 0.854741 0.673509 0.415188 0.100 Uiso 1 1 calc R U . . .
C87 C 0.7434(4) 0.6939(3) 0.3947(2) 0.0920(18) Uani 1 1 d . . . . .
H87 H 0.738603 0.716540 0.432406 0.110 Uiso 1 1 calc R U . . .
C88 C 0.6824(3) 0.6873(3) 0.3517(2) 0.0717(14) Uani 1 1 d . . . . .
H88 H 0.635923 0.706146 0.359671 0.086 Uiso 1 1 calc R U . . .
C89 C 0.5679(3) 0.5502(2) 0.2084(2) 0.0606(11) Uani 1 1 d . . . . .
C90 C 0.5178(3) 0.5220(3) 0.1564(2) 0.0763(14) Uani 1 1 d . . . . .
H90 H 0.506196 0.547708 0.131961 0.092 Uiso 1 1 calc R U . . .
C91 C 0.4844(4) 0.4576(3) 0.1395(3) 0.102(2) Uani 1 1 d . . . . .
H91 H 0.448441 0.439721 0.104692 0.122 Uiso 1 1 calc R U . . .
C92 C 0.5049(5) 0.4196(3) 0.1747(3) 0.113(2) Uani 1 1 d . . . . .
H92 H 0.484780 0.374423 0.162475 0.135 Uiso 1 1 calc R U . . .
C93 C 0.5528(4) 0.4454(3) 0.2258(3) 0.098(2) Uani 1 1 d . . . . .
H93 H 0.564846 0.419201 0.249753 0.118 Uiso 1 1 calc R U . . .
C94 C 0.5836(3) 0.5101(2) 0.2425(2) 0.0724(13) Uani 1 1 d . . . . .
H94 H 0.616787 0.528287 0.278574 0.087 Uiso 1 1 calc R U . . .
C95 C 0.6349(3) 0.6651(2) 0.1799(2) 0.0604(11) Uani 1 1 d . . . . .
C96 C 0.6685(3) 0.6220(3) 0.1388(2) 0.0753(15) Uani 1 1 d . . . . .
H96 H 0.670384 0.576204 0.136058 0.090 Uiso 1 1 calc R U . . .
C97 C 0.6994(4) 0.6438(3) 0.1016(3) 0.0902(18) Uani 1 1 d . . . . .
H97 H 0.721276 0.613119 0.073515 0.108 Uiso 1 1 calc R U . . .
C98 C 0.6983(4) 0.7099(3) 0.1057(3) 0.0949(19) Uani 1 1 d . . . . .
H98 H 0.721381 0.725694 0.081517 0.114 Uiso 1 1 calc R U . . .
C99 C 0.6637(4) 0.7528(3) 0.1445(3) 0.098(2) Uani 1 1 d . . . . .
H99 H 0.661232 0.798244 0.146363 0.118 Uiso 1 1 calc R U . . .
C100 C 0.6322(4) 0.7310(3) 0.1814(2) 0.0837(16) Uani 1 1 d . . . . .
H100 H 0.608283 0.761756 0.208058 0.100 Uiso 1 1 calc R U . . .
C101 C 0.5897(3) 0.8056(2) 0.47220(19) 0.0617(12) Uani 1 1 d . . . . .
C102 C 0.6300(3) 0.7881(2) 0.51778(19) 0.0669(12) Uani 1 1 d . . . . .
H102 H 0.606393 0.756722 0.529962 0.080 Uiso 1 1 calc R U . . .
C103 C 0.7024(3) 0.8152(3) 0.5448(2) 0.0807(16) Uani 1 1 d . . . . .
H103 H 0.728415 0.801879 0.575188 0.097 Uiso 1 1 calc R U . . .
C104 C 0.7387(3) 0.8614(3) 0.5292(2) 0.0860(17) Uani 1 1 d . . . . .
H104 H 0.789142 0.879809 0.548619 0.103 Uiso 1 1 calc R U . . .
C105 C 0.7004(4) 0.8808(3) 0.4846(3) 0.0825(16) Uani 1 1 d . . . . .
H105 H 0.724262 0.913072 0.473507 0.099 Uiso 1 1 calc R U . . .
C106 C 0.6273(3) 0.8526(3) 0.4565(2) 0.0704(13) Uani 1 1 d . . . . .
H106 H 0.601880 0.865445 0.425668 0.084 Uiso 1 1 calc R U . . .
C107 C 0.4762(3) 0.6863(3) 0.4445(2) 0.0668(13) Uani 1 1 d . . . . .
C108 C 0.4958(3) 0.6284(3) 0.4059(3) 0.0796(16) Uani 1 1 d . . . . .
H108 H 0.514973 0.631754 0.374831 0.096 Uiso 1 1 calc R U . . .
C109 C 0.4877(4) 0.5665(3) 0.4119(4) 0.105(2) Uani 1 1 d . . . . .
H109 H 0.501100 0.527828 0.385005 0.127 Uiso 1 1 calc R U . . .
C110 C 0.4611(5) 0.5609(4) 0.4555(5) 0.127(3) Uani 1 1 d . . . . .
H110 H 0.455479 0.517864 0.458902 0.153 Uiso 1 1 calc R U . . .
C111 C 0.4414(5) 0.6170(5) 0.4963(4) 0.127(3) Uani 1 1 d . . . . .
H111 H 0.423344 0.612890 0.527565 0.152 Uiso 1 1 calc R U . . .
C112 C 0.4493(4) 0.6795(3) 0.4890(3) 0.0917(18) Uani 1 1 d . . . . .
H112 H 0.435656 0.718214 0.515771 0.110 Uiso 1 1 calc R U . . .
C113 C 0.4180(3) 0.8282(3) 0.4628(2) 0.0631(12) Uani 1 1 d . . . . .
C114 C 0.4339(4) 0.8967(3) 0.4805(2) 0.0750(14) Uani 1 1 d . . . . .
H114 H 0.484143 0.913937 0.482932 0.090 Uiso 1 1 calc R U . . .
C115 C 0.3781(4) 0.9412(3) 0.4950(2) 0.0910(18) Uani 1 1 d . . . . .
H115 H 0.390703 0.988045 0.506650 0.109 Uiso 1 1 calc R U . . .
C116 C 0.3063(4) 0.9185(3) 0.4926(3) 0.093(2) Uani 1 1 d . . . . .
H116 H 0.268412 0.949195 0.501981 0.112 Uiso 1 1 calc R U . . .
C117 C 0.2882(4) 0.8503(4) 0.4763(3) 0.0917(19) Uani 1 1 d . . . . .
H117 H 0.238052 0.833934 0.475224 0.110 Uiso 1 1 calc R U . . .
C118 C 0.3442(3) 0.8058(3) 0.4614(2) 0.0758(15) Uani 1 1 d . . . . .
H118 H 0.331447 0.759002 0.450110 0.091 Uiso 1 1 calc R U . . .
C119 C 0.5352(3) 0.8871(2) 0.20432(19) 0.0591(11) Uani 1 1 d . . . . .
C120 C 0.5859(3) 0.9242(2) 0.1903(2) 0.0721(13) Uani 1 1 d . . . . .
H120 H 0.621508 0.956046 0.219652 0.086 Uiso 1 1 calc R U . . .
C121 C 0.5873(4) 0.9171(3) 0.1348(2) 0.0861(17) Uani 1 1 d . . . . .
H121 H 0.623903 0.943122 0.126665 0.103 Uiso 1 1 calc R U . . .
C122 C 0.5345(5) 0.8713(4) 0.0911(3) 0.097(2) Uani 1 1 d . . . . .
H122 H 0.533891 0.866717 0.052925 0.117 Uiso 1 1 calc R U . . .
C123 C 0.4827(4) 0.8326(3) 0.1042(2) 0.0902(18) Uani 1 1 d . . . . .
H123 H 0.446984 0.800769 0.074874 0.108 Uiso 1 1 calc R U . . .
C124 C 0.4835(3) 0.8405(3) 0.1600(2) 0.0720(14) Uani 1 1 d . . . . .
H124 H 0.448119 0.813642 0.168532 0.086 Uiso 1 1 calc R U . . .
C125 C 0.6332(3) 0.9134(3) 0.3224(2) 0.0624(12) Uani 1 1 d . . . . .
C126 C 0.6716(3) 0.9763(2) 0.3469(2) 0.0656(12) Uani 1 1 d . . . . .
H126 H 0.644509 1.014155 0.344396 0.079 Uiso 1 1 calc R U . . .
C127 C 0.7477(3) 0.9865(3) 0.3747(2) 0.0761(14) Uani 1 1 d . . . . .
H127 H 0.771960 1.030484 0.390887 0.091 Uiso 1 1 calc R U . . .
C128 C 0.7878(3) 0.9325(3) 0.3789(2) 0.0832(16) Uani 1 1 d . . . . .
H128 H 0.840040 0.939140 0.398183 0.100 Uiso 1 1 calc R U . . .
C129 C 0.7519(4) 0.8674(3) 0.3547(3) 0.0894(18) Uani 1 1 d . . . . .
H129 H 0.779556 0.829676 0.356560 0.107 Uiso 1 1 calc R U . . .
C130 C 0.6738(4) 0.8596(3) 0.3274(2) 0.0774(15) Uani 1 1 d . . . . .
H130 H 0.648426 0.816026 0.312093 0.093 Uiso 1 1 calc R U . . .
C131 C 0.4756(3) 0.9716(2) 0.30615(19) 0.0582(11) Uani 1 1 d . . . . .
C132 C 0.4184(3) 0.9892(3) 0.2686(2) 0.0695(13) Uani 1 1 d . . . . .
H132 H 0.411026 0.964603 0.229511 0.083 Uiso 1 1 calc R U . . .
C133 C 0.3724(3) 1.0406(2) 0.2860(2) 0.0786(15) Uani 1 1 d . . . . .
H133 H 0.334264 1.051591 0.259377 0.094 Uiso 1 1 calc R U . . .
C134 C 0.3825(3) 1.0759(2) 0.3428(2) 0.0756(14) Uani 1 1 d . . . . .
H134 H 0.351014 1.111419 0.355594 0.091 Uiso 1 1 calc R U . . .
C135 C 0.4373(4) 1.0602(3) 0.3806(2) 0.0781(15) Uani 1 1 d . . . . .
H135 H 0.444344 1.084945 0.419677 0.094 Uiso 1 1 calc R U . . .
C136 C 0.4830(3) 1.0082(3) 0.3623(2) 0.0694(13) Uani 1 1 d . . . . .
H136 H 0.520592 0.997440 0.389411 0.083 Uiso 1 1 calc R U . . .
C137 C 0.2818(3) 0.7650(2) 0.12513(19) 0.0643(12) Uani 1 1 d . . . . .
C138 C 0.2893(3) 0.8287(2) 0.1652(2) 0.0672(13) Uani 1 1 d . . . . .
H138 H 0.312641 0.834556 0.203296 0.081 Uiso 1 1 calc R U . . .
C139 C 0.2636(4) 0.8841(3) 0.1510(2) 0.0802(15) Uani 1 1 d . . . . .
H139 H 0.268058 0.926834 0.179351 0.096 Uiso 1 1 calc R U . . .
C140 C 0.2320(5) 0.8766(3) 0.0963(3) 0.105(2) Uani 1 1 d . . . . .
H140 H 0.214586 0.914340 0.086372 0.126 Uiso 1 1 calc R U . . .
C141 C 0.2254(5) 0.8150(3) 0.0557(3) 0.120(3) Uani 1 1 d . . . . .
H141 H 0.204343 0.810408 0.017482 0.144 Uiso 1 1 calc R U . . .
C142 C 0.2489(4) 0.7597(3) 0.0694(2) 0.099(2) Uani 1 1 d . . . . .
H142 H 0.242820 0.717177 0.040621 0.119 Uiso 1 1 calc R U . . .
C143 C 0.2239(3) 0.6443(3) 0.1486(2) 0.0685(13) Uani 1 1 d . . . . .
C144 C 0.2279(4) 0.5858(3) 0.1615(2) 0.0853(16) Uani 1 1 d . . . . .
H144 H 0.276157 0.567120 0.166183 0.102 Uiso 1 1 calc R U . . .
C145 C 0.1643(4) 0.5528(3) 0.1679(3) 0.099(2) Uani 1 1 d . . . . .
H145 H 0.169567 0.513971 0.178783 0.119 Uiso 1 1 calc R U . . .
C146 C 0.0931(5) 0.5781(4) 0.1580(3) 0.121(3) Uani 1 1 d . . . . .
H146 H 0.048320 0.555488 0.160130 0.145 Uiso 1 1 calc R U . . .
C147 C 0.0881(4) 0.6360(4) 0.1453(4) 0.130(3) Uani 1 1 d . . . . .
H147 H 0.039595 0.654100 0.139958 0.156 Uiso 1 1 calc R U . . .
C148 C 0.1516(4) 0.6688(4) 0.1398(3) 0.107(2) Uani 1 1 d . . . . .
H148 H 0.146006 0.708384 0.130054 0.128 Uiso 1 1 calc R U . . .
C149 C 0.3570(3) 0.6329(2) 0.08845(19) 0.0580(11) Uani 1 1 d . . . . .
C150 C 0.4319(3) 0.6489(3) 0.0847(2) 0.0781(15) Uani 1 1 d . . . . .
H150 H 0.460347 0.687280 0.112426 0.094 Uiso 1 1 calc R U . . .
C151 C 0.4647(4) 0.6109(3) 0.0426(3) 0.0939(19) Uani 1 1 d . . . . .
H151 H 0.515497 0.622582 0.040945 0.113 Uiso 1 1 calc R U . . .
C152 C 0.4234(5) 0.5551(4) 0.0021(3) 0.101(2) Uani 1 1 d . . . . .
H152 H 0.446000 0.528558 -0.027604 0.121 Uiso 1 1 calc R U . . .
C153 C 0.3519(5) 0.5378(4) 0.0040(3) 0.104(2) Uani 1 1 d . . . . .
H153 H 0.324132 0.499412 -0.024195 0.124 Uiso 1 1 calc R U . . .
C154 C 0.3184(4) 0.5765(3) 0.0476(2) 0.0824(16) Uani 1 1 d . . . . .
H154 H 0.267968 0.563710 0.049021 0.099 Uiso 1 1 calc R U . . .
C155 C 0.3300(8) 0.6461(5) 0.3197(7) 0.058(2) Uani 0.649(7) 1 d D U P A 1
H155 H 0.320838 0.690067 0.341358 0.070 Uiso 0.649(7) 1 calc R U P A 1
C156 C 0.2893(6) 0.5930(4) 0.3242(5) 0.0572(19) Uani 0.649(7) 1 d D U P A 1
H156 H 0.253173 0.600254 0.347868 0.069 Uiso 0.649(7) 1 calc R U P A 1
C157 C -0.0310(7) 0.0769(7) 0.2537(6) 0.057(2) Uani 0.640(6) 1 d D U P A 1
H157 H -0.079834 0.071497 0.229182 0.068 Uiso 0.640(6) 1 calc R U P A 1
C158 C 0.0058(6) 0.0199(5) 0.2556(4) 0.064(2) Uani 0.640(6) 1 d D U P A 1
H158 H -0.018683 -0.023254 0.234319 0.077 Uiso 0.640(6) 1 calc R U P A 1
C159 C 0.0793(5) 0.0265(4) 0.2892(4) 0.0606(18) Uani 0.640(6) 1 d D U P A 1
C160 C 0.1098(6) 0.0907(4) 0.3204(5) 0.062(2) Uani 0.640(6) 1 d D U P A 1
H160 H 0.158921 0.097764 0.344820 0.074 Uiso 0.640(6) 1 calc R U P A 1
C161 C 0.0690(10) 0.1446(5) 0.3160(9) 0.063(2) Uani 0.640(6) 1 d D U P A 1
H161 H 0.092321 0.188284 0.336676 0.075 Uiso 0.640(6) 1 calc R U P A 1
C162 C 0.1208(5) -0.0340(4) 0.2894(3) 0.0671(19) Uani 0.640(6) 1 d D U P A 1
H162 H 0.097157 -0.076103 0.264520 0.080 Uiso 0.640(6) 1 calc R U P A 1
C163 C 0.1889(4) -0.0331(4) 0.3221(3) 0.0618(17) Uani 0.640(6) 1 d D U P A 1
H163 H 0.209073 0.008743 0.349611 0.074 Uiso 0.640(6) 1 calc R U P A 1
C164 C 0.2354(5) -0.0894(4) 0.3203(4) 0.0585(17) Uani 0.640(6) 1 d D U P A 1
C165 C 0.2117(5) -0.1542(5) 0.2877(4) 0.0606(19) Uani 0.640(6) 1 d D U P A 1
H165 H 0.159758 -0.165323 0.268096 0.073 Uiso 0.640(6) 1 calc R U P A 1
C166 C 0.2630(7) -0.2035(4) 0.2833(6) 0.059(2) Uani 0.640(6) 1 d D U P A 1
H166 H 0.245268 -0.248014 0.259883 0.071 Uiso 0.640(6) 1 calc R U P A 1
C167 C 0.3579(6) -0.1296(5) 0.3452(5) 0.0523(19) Uani 0.640(6) 1 d D U P A 1
H167 H 0.409031 -0.120248 0.366614 0.063 Uiso 0.640(6) 1 calc R U P A 1
C168 C 0.3107(5) -0.0778(4) 0.3525(4) 0.0551(18) Uani 0.640(6) 1 d D U P A 1
H168 H 0.328624 -0.034755 0.378946 0.066 Uiso 0.640(6) 1 calc R U P A 1
C169 C -0.0170(14) 0.0789(13) 0.2653(11) 0.056(3) Uani 0.360(6) 1 d D U P A 2
H169 H -0.067780 0.067049 0.243441 0.068 Uiso 0.360(6) 1 calc R U P A 2
C170 C 0.3835(15) 0.5832(12) 0.2698(10) 0.058(3) Uani 0.351(7) 1 d D U P A 2
H170 H 0.421448 0.572523 0.247604 0.069 Uiso 0.351(7) 1 calc R U P A 2
C181 C 0.3468(4) 0.2907(3) 0.1127(3) 0.140(3) Uani 1 1 d G . . . .
H181 H 0.382316 0.259608 0.119751 0.168 Uiso 1 1 calc R U . . .
C176 C 0.3486(3) 0.3153(3) 0.0689(3) 0.114(2) Uani 1 1 d G . . . .
C177 C 0.2966(4) 0.3608(3) 0.0585(3) 0.155(4) Uani 1 1 d G . . . .
H177 H 0.297860 0.377671 0.028620 0.186 Uiso 1 1 calc R U . . .
C178 C 0.2428(4) 0.3817(3) 0.0919(4) 0.180(5) Uani 1 1 d G . . . .
H178 H 0.207297 0.412792 0.084823 0.216 Uiso 1 1 calc R U . . .
C179 C 0.2410(4) 0.3571(4) 0.1357(3) 0.180(5) Uani 1 1 d G . . . .
H179 H 0.204243 0.371322 0.158489 0.216 Uiso 1 1 calc R U . . .
C180 C 0.2930(5) 0.3116(4) 0.1460(2) 0.151(4) Uani 1 1 d G . . . .
H180 H 0.291752 0.294730 0.175954 0.181 Uiso 1 1 calc R U . . .
C182 C 0.4051(7) 0.2921(7) 0.0327(5) 0.183(5) Uani 1 1 d . . . . .
H18A H 0.389055 0.302447 -0.002173 0.274 Uiso 1 1 calc R U . . .
H18B H 0.407990 0.243601 0.023687 0.274 Uiso 1 1 calc R U . . .
H18C H 0.455625 0.314791 0.052815 0.274 Uiso 1 1 calc R U . . .
C183 C 0.0907(7) 0.1810(7) -0.0566(5) 0.140(4) Uani 1 1 d . . . . .
C184 C 0.0437(7) 0.1311(5) -0.0556(5) 0.147(4) Uani 1 1 d . . . . .
H184 H 0.058525 0.107514 -0.029843 0.176 Uiso 1 1 calc R U . . .
C185 C -0.0238(10) 0.1161(7) -0.0917(6) 0.169(5) Uani 1 1 d . . . . .
H185 H -0.059016 0.083532 -0.089927 0.203 Uiso 1 1 calc R U . . .
C186 C -0.0424(9) 0.1457(9) -0.1296(6) 0.196(7) Uani 1 1 d . . . . .
H186 H -0.091424 0.131326 -0.153892 0.235 Uiso 1 1 calc R U . . .
C187 C -0.0044(10) 0.1913(8) -0.1390(7) 0.182(6) Uani 1 1 d . . . . .
H187 H -0.020462 0.208938 -0.168686 0.219 Uiso 1 1 calc R U . . .
C188 C 0.0682(10) 0.2120(5) -0.0961(7) 0.172(5) Uani 1 1 d . . . . .
H188 H 0.100465 0.247881 -0.095860 0.206 Uiso 1 1 calc R U . . .
C189 C 0.1621(7) 0.2018(7) -0.0153(5) 0.216(6) Uani 1 1 d . . . . .
H18D H 0.159966 0.186834 0.016710 0.325 Uiso 1 1 calc R U . . .
H18E H 0.170144 0.250755 -0.002119 0.325 Uiso 1 1 calc R U . . .
H18F H 0.204617 0.182027 -0.032556 0.325 Uiso 1 1 calc R U . . .

loop_
_atom_site_aniso_label
_atom_site_aniso_U_11
_atom_site_aniso_U_22
_atom_site_aniso_U_33
_atom_site_aniso_U_23
_atom_site_aniso_U_13
_atom_site_aniso_U_12
Tb1 0.04729(14) 0.04118(13) 0.05359(14) 0.01818(10) 0.01170(9) 0.00703(9)
Tb2 0.04522(14) 0.04201(13) 0.05175(13) 0.01750(9) 0.01332(9) 0.01093(9)
Si1 0.0626(8) 0.0443(6) 0.0606(7) 0.0184(5) 0.0116(6) 0.0126(5)
Si2 0.0532(7) 0.0518(7) 0.0629(7) 0.0190(5) 0.0090(6) 0.0003(5)
Si3 0.0554(7) 0.0533(7) 0.0539(7) 0.0196(5) 0.0095(5) 0.0057(5)
Si4 0.0793(10) 0.0573(7) 0.0635(8) 0.0229(6) 0.0255(7) 0.0150(7)
Si5 0.0541(7) 0.0537(7) 0.0634(7) 0.0195(6) 0.0190(6) 0.0188(6)
Si6 0.0577(7) 0.0522(7) 0.0515(6) 0.0183(5) 0.0130(5) 0.0130(5)
Si7 0.0615(8) 0.0439(6) 0.0639(7) 0.0182(5) 0.0172(6) 0.0061(5)
Si8 0.0547(7) 0.0531(7) 0.0557(7) 0.0176(5) 0.0071(5) 0.0088(5)
O1 0.066(2) 0.0433(15) 0.0687(18) 0.0233(14) 0.0081(15) 0.0069(14)
O2 0.0571(19) 0.0534(17) 0.0650(18) 0.0167(14) 0.0093(15) 0.0023(14)
O3 0.0585(19) 0.0549(17) 0.0529(16) 0.0222(13) 0.0112(14) 0.0005(14)
O4 0.071(2) 0.0627(19) 0.0616(18) 0.0224(15) 0.0232(16) 0.0153(16)
O5 0.0517(18) 0.0554(17) 0.0667(18) 0.0203(14) 0.0192(14) 0.0170(14)
O6 0.0588(19) 0.0551(17) 0.0545(16) 0.0232(13) 0.0102(14) 0.0128(14)
O7 0.063(2) 0.0467(16) 0.0709(19) 0.0207(14) 0.0207(16) 0.0080(14)
O8 0.0498(17) 0.0590(17) 0.0598(17) 0.0231(14) 0.0113(14) 0.0129(14)
N1 0.050(3) 0.063(4) 0.070(4) 0.023(4) 0.014(3) -0.004(3)
N1A 0.055(4) 0.060(5) 0.074(5) 0.024(4) 0.010(4) -0.004(4)
N2 0.053(4) 0.049(4) 0.058(5) 0.020(4) 0.020(3) 0.010(3)
N2A 0.056(5) 0.050(4) 0.061(5) 0.017(5) 0.021(4) 0.013(5)
N3 0.050(5) 0.046(3) 0.066(5) 0.017(3) 0.010(4) 0.009(3)
N3A 0.050(5) 0.046(4) 0.066(5) 0.017(4) 0.009(5) 0.012(5)
N4 0.045(4) 0.051(4) 0.062(4) 0.023(4) 0.010(3) 0.011(3)
N4A 0.042(5) 0.049(5) 0.062(5) 0.019(5) 0.014(4) 0.008(5)
C1 0.066(3) 0.042(2) 0.062(3) 0.0196(19) 0.014(2) 0.011(2)
C1A 0.053(5) 0.050(4) 0.071(5) 0.018(4) 0.003(4) 0.010(4)
C1B 0.051(5) 0.051(4) 0.072(4) 0.017(4) 0.002(4) 0.014(4)
C1C 0.057(5) 0.050(5) 0.072(5) 0.014(5) 0.001(4) 0.011(5)
C1D 0.048(5) 0.051(5) 0.068(5) 0.016(5) 0.003(4) 0.009(5)
C1E 0.056(5) 0.054(5) 0.078(5) 0.015(4) 0.011(4) 0.010(4)
C1F 0.054(5) 0.057(4) 0.076(4) 0.018(4) 0.013(4) 0.019(4)
C1G 0.047(4) 0.052(4) 0.068(4) 0.020(4) 0.013(4) 0.012(4)
C1H 0.045(4) 0.046(5) 0.072(5) 0.017(4) 0.009(4) 0.011(4)
C1I 0.040(4) 0.051(5) 0.066(4) 0.017(5) 0.013(4) 0.009(5)
C1J 0.045(5) 0.050(4) 0.065(5) 0.018(4) 0.010(4) 0.009(4)
C1K 0.046(5) 0.052(4) 0.067(5) 0.017(4) 0.012(4) 0.010(4)
C1L 0.060(5) 0.051(4) 0.069(5) 0.016(4) 0.028(4) 0.004(4)
C2 0.088(4) 0.064(3) 0.070(3) 0.024(2) 0.017(3) 0.029(3)
C3 0.092(4) 0.074(3) 0.078(3) 0.031(3) 0.008(3) 0.030(3)
C4 0.114(5) 0.083(4) 0.060(3) 0.026(3) 0.009(3) 0.030(4)
C5 0.100(5) 0.076(4) 0.061(3) 0.013(3) 0.020(3) 0.029(3)
C6 0.076(4) 0.053(3) 0.072(3) 0.019(2) 0.016(3) 0.023(2)
C7 0.072(3) 0.061(3) 0.057(3) 0.023(2) 0.006(2) 0.018(2)
C8 0.078(4) 0.062(3) 0.092(4) 0.036(3) 0.019(3) 0.004(3)
C9 0.085(4) 0.096(4) 0.109(4) 0.056(4) 0.039(4) 0.017(3)
C10 0.072(4) 0.114(5) 0.093(4) 0.052(4) 0.029(3) 0.029(4)
C11 0.070(4) 0.089(4) 0.071(3) 0.027(3) 0.020(3) 0.020(3)
C12 0.079(4) 0.063(3) 0.072(3) 0.024(2) 0.016(3) 0.016(3)
C13 0.069(3) 0.045(2) 0.066(3) 0.019(2) 0.016(2) 0.017(2)
C14 0.081(4) 0.058(3) 0.062(3) 0.020(2) 0.017(3) 0.007(3)
C15 0.077(4) 0.071(3) 0.091(4) 0.026(3) 0.025(3) -0.003(3)
C16 0.085(4) 0.056(3) 0.097(4) 0.021(3) 0.004(3) 0.001(3)
C17 0.085(4) 0.060(3) 0.073(3) 0.009(3) 0.011(3) -0.001(3)
C18 0.082(4) 0.067(3) 0.061(3) 0.017(2) 0.011(3) 0.002(3)
C19 0.057(3) 0.044(2) 0.070(3) 0.018(2) 0.010(2) -0.001(2)
C20 0.058(3) 0.075(3) 0.080(3) 0.021(3) 0.018(3) -0.003(3)
C21 0.065(4) 0.087(4) 0.102(4) 0.027(3) 0.031(3) 0.004(3)
C22 0.093(5) 0.073(3) 0.094(4) 0.020(3) 0.043(4) 0.007(3)
C23 0.098(5) 0.078(4) 0.070(3) 0.008(3) 0.026(3) -0.012(3)
C24 0.066(3) 0.071(3) 0.070(3) 0.019(2) 0.012(3) -0.007(3)
C25 0.056(3) 0.056(3) 0.068(3) 0.022(2) 0.011(2) 0.000(2)
C26 0.088(4) 0.068(3) 0.071(3) 0.019(3) 0.018(3) 0.003(3)
C27 0.112(5) 0.083(4) 0.089(4) 0.021(3) 0.033(4) 0.016(4)
C28 0.128(6) 0.068(4) 0.121(5) 0.024(4) 0.047(5) 0.033(4)
C29 0.111(5) 0.075(4) 0.123(5) 0.053(4) 0.043(4) 0.024(4)
C30 0.076(4) 0.060(3) 0.082(3) 0.028(3) 0.023(3) 0.009(3)
C31 0.060(3) 0.071(3) 0.078(3) 0.029(3) 0.014(2) 0.002(2)
C32 0.077(4) 0.087(4) 0.081(4) 0.031(3) -0.008(3) -0.011(3)
C33 0.087(5) 0.134(6) 0.123(6) 0.065(5) -0.030(4) -0.016(4)
C34 0.110(6) 0.132(6) 0.128(6) 0.076(5) -0.016(5) 0.007(5)
C35 0.099(5) 0.110(5) 0.130(6) 0.072(5) -0.008(4) 0.004(4)
C36 0.078(4) 0.084(4) 0.103(4) 0.051(3) -0.005(3) -0.001(3)
C37 0.069(3) 0.069(3) 0.075(3) 0.035(3) 0.023(3) 0.013(3)
C38 0.097(4) 0.058(3) 0.097(4) 0.033(3) 0.032(3) 0.003(3)
C39 0.133(7) 0.073(4) 0.139(6) 0.053(4) 0.045(5) 0.012(4)
C40 0.162(9) 0.093(6) 0.207(10) 0.100(7) 0.085(8) 0.038(6)
C41 0.111(6) 0.136(7) 0.157(7) 0.105(6) 0.034(5) 0.043(5)
C42 0.085(4) 0.095(4) 0.102(4) 0.058(4) 0.012(3) 0.020(3)
C43 0.069(3) 0.064(3) 0.051(2) 0.017(2) 0.009(2) 0.000(2)
C44 0.071(4) 0.063(3) 0.080(3) 0.013(3) 0.023(3) 0.001(3)
C45 0.096(5) 0.065(3) 0.088(4) 0.006(3) 0.027(3) -0.009(3)
C46 0.082(4) 0.092(5) 0.091(4) 0.010(3) 0.006(3) -0.027(4)
C47 0.058(4) 0.108(5) 0.107(5) 0.038(4) -0.006(3) -0.007(3)
C48 0.058(3) 0.076(3) 0.090(4) 0.033(3) 0.007(3) 0.001(3)
C49 0.059(3) 0.055(3) 0.061(3) 0.017(2) 0.013(2) 0.004(2)
C50 0.066(3) 0.076(3) 0.064(3) 0.025(2) 0.017(2) 0.002(3)
C51 0.073(4) 0.094(4) 0.067(3) 0.019(3) 0.023(3) 0.002(3)
C52 0.067(4) 0.089(4) 0.083(4) 0.004(3) 0.024(3) 0.007(3)
C53 0.073(4) 0.089(4) 0.087(4) 0.023(3) 0.007(3) 0.022(3)
C54 0.075(4) 0.077(3) 0.074(3) 0.030(3) 0.022(3) 0.017(3)
C55 0.084(4) 0.065(3) 0.086(3) 0.031(3) 0.039(3) 0.023(3)
C56 0.083(4) 0.073(4) 0.104(4) 0.040(3) 0.030(3) 0.009(3)
C57 0.117(6) 0.082(4) 0.146(6) 0.056(4) 0.068(5) 0.025(4)
C58 0.161(8) 0.093(5) 0.174(8) 0.080(6) 0.106(7) 0.056(5)
C59 0.189(9) 0.121(6) 0.133(6) 0.087(5) 0.101(6) 0.062(6)
C60 0.145(6) 0.095(4) 0.089(4) 0.046(3) 0.060(4) 0.050(4)
C61 0.086(4) 0.059(3) 0.064(3) 0.025(2) 0.021(3) 0.011(3)
C62 0.090(4) 0.076(4) 0.069(3) 0.025(3) 0.016(3) 0.008(3)
C63 0.088(5) 0.100(5) 0.086(4) 0.037(4) 0.012(3) 0.001(4)
C64 0.130(7) 0.090(4) 0.064(3) 0.015(3) 0.007(4) -0.010(4)
C65 0.103(6) 0.091(5) 0.088(4) 0.001(4) 0.017(4) 0.011(4)
C66 0.102(5) 0.092(4) 0.081(4) 0.007(3) 0.022(4) 0.014(4)
C67 0.081(4) 0.063(3) 0.074(3) 0.020(3) 0.028(3) 0.015(3)
C68 0.103(5) 0.081(4) 0.093(4) 0.035(3) 0.048(4) 0.042(4)
C69 0.106(5) 0.089(4) 0.099(4) 0.038(3) 0.033(4) 0.040(4)
C70 0.087(5) 0.114(6) 0.121(6) 0.024(5) 0.017(4) 0.030(4)
C71 0.084(5) 0.111(6) 0.203(9) 0.069(6) 0.049(6) 0.029(5)
C72 0.086(5) 0.088(4) 0.147(6) 0.053(4) 0.040(4) 0.017(4)
C73 0.046(4) 0.052(3) 0.071(4) 0.028(3) 0.010(3) -0.010(3)
C73A 0.063(4) 0.061(5) 0.078(4) 0.025(5) 0.021(4) -0.002(5)
C74 0.049(4) 0.059(3) 0.076(4) 0.025(3) 0.022(3) 0.005(3)
C74A 0.061(4) 0.056(5) 0.079(4) 0.026(4) 0.025(4) -0.005(4)
C75 0.058(3) 0.056(3) 0.075(4) 0.026(3) 0.020(3) 0.001(3)
C75A 0.054(4) 0.057(4) 0.078(4) 0.021(4) 0.024(4) 0.001(4)
C76 0.063(3) 0.062(4) 0.082(4) 0.020(4) 0.027(3) -0.001(4)
C76A 0.056(5) 0.058(4) 0.076(5) 0.022(4) 0.017(4) -0.001(4)
C77 0.061(3) 0.062(4) 0.082(3) 0.021(4) 0.020(3) -0.006(4)
C77A 0.053(4) 0.062(4) 0.075(5) 0.025(4) 0.015(4) -0.004(4)
C78 0.054(3) 0.058(4) 0.078(4) 0.017(3) 0.023(3) -0.001(3)
C78A 0.057(4) 0.058(5) 0.078(5) 0.018(4) 0.019(4) 0.004(4)
C79 0.058(4) 0.057(4) 0.076(4) 0.014(3) 0.020(3) 0.005(3)
C79A 0.057(5) 0.056(5) 0.074(5) 0.018(4) 0.017(4) 0.003(4)
C80 0.056(4) 0.052(3) 0.069(4) 0.019(3) 0.021(3) 0.004(3)
C80A 0.057(4) 0.055(4) 0.067(4) 0.016(4) 0.024(4) 0.006(4)
C81 0.061(4) 0.056(3) 0.068(4) 0.016(3) 0.028(3) 0.006(3)
C81A 0.059(5) 0.054(5) 0.071(5) 0.016(5) 0.022(4) 0.009(5)
C82 0.058(4) 0.048(3) 0.066(5) 0.014(3) 0.027(3) 0.007(3)
C82A 0.061(5) 0.049(5) 0.063(5) 0.018(5) 0.026(4) 0.008(5)
C83 0.058(3) 0.052(2) 0.070(3) 0.023(2) 0.015(2) 0.015(2)
C84 0.062(3) 0.078(3) 0.079(3) 0.026(3) 0.020(3) 0.019(3)
C85 0.064(4) 0.085(4) 0.104(4) 0.035(3) 0.014(3) 0.023(3)
C86 0.073(4) 0.074(3) 0.087(4) 0.018(3) -0.004(3) 0.013(3)
C87 0.099(5) 0.089(4) 0.072(3) 0.010(3) 0.009(3) 0.022(4)
C88 0.073(4) 0.075(3) 0.068(3) 0.024(3) 0.018(3) 0.028(3)
C89 0.053(3) 0.060(3) 0.070(3) 0.020(2) 0.018(2) 0.016(2)
C90 0.083(4) 0.069(3) 0.081(3) 0.030(3) 0.017(3) 0.005(3)
C91 0.113(6) 0.080(4) 0.102(5) 0.029(4) 0.002(4) -0.015(4)
C92 0.125(6) 0.070(4) 0.140(6) 0.039(4) 0.014(5) -0.022(4)
C93 0.107(5) 0.083(4) 0.112(5) 0.052(4) 0.006(4) -0.002(4)
C94 0.075(4) 0.062(3) 0.083(3) 0.029(3) 0.013(3) 0.010(3)
C95 0.054(3) 0.058(3) 0.069(3) 0.020(2) 0.015(2) 0.010(2)
C96 0.083(4) 0.066(3) 0.080(3) 0.019(3) 0.035(3) 0.017(3)
C97 0.098(5) 0.096(4) 0.089(4) 0.029(3) 0.053(4) 0.013(4)
C98 0.107(5) 0.101(5) 0.103(4) 0.055(4) 0.047(4) 0.008(4)
C99 0.136(6) 0.073(4) 0.109(5) 0.041(3) 0.062(5) 0.015(4)
C100 0.103(5) 0.072(3) 0.090(4) 0.031(3) 0.046(4) 0.025(3)
C101 0.069(3) 0.060(3) 0.056(3) 0.014(2) 0.019(2) 0.021(2)
C102 0.067(3) 0.068(3) 0.061(3) 0.016(2) 0.012(2) 0.018(2)
C103 0.064(4) 0.096(4) 0.070(3) 0.017(3) 0.006(3) 0.021(3)
C104 0.058(3) 0.097(4) 0.079(4) -0.001(3) 0.010(3) 0.002(3)
C105 0.078(4) 0.079(4) 0.087(4) 0.020(3) 0.022(3) -0.004(3)
C106 0.065(3) 0.077(3) 0.067(3) 0.024(3) 0.012(3) 0.010(3)
C107 0.068(3) 0.065(3) 0.074(3) 0.033(3) 0.010(3) 0.012(2)
C108 0.078(4) 0.062(3) 0.093(4) 0.028(3) 0.000(3) 0.015(3)
C109 0.107(6) 0.071(4) 0.131(6) 0.041(4) -0.004(5) 0.015(4)
C110 0.119(7) 0.102(6) 0.191(9) 0.100(7) 0.013(6) 0.012(5)
C111 0.123(7) 0.142(7) 0.159(7) 0.112(6) 0.024(6) 0.010(6)
C112 0.099(5) 0.105(4) 0.097(4) 0.061(4) 0.031(4) 0.021(4)
C113 0.066(3) 0.066(3) 0.056(3) 0.016(2) 0.017(2) 0.013(2)
C114 0.080(4) 0.065(3) 0.070(3) 0.009(2) 0.016(3) 0.016(3)
C115 0.091(5) 0.070(4) 0.091(4) 0.003(3) 0.011(3) 0.025(3)
C116 0.093(5) 0.092(5) 0.087(4) 0.014(3) 0.028(3) 0.045(4)
C117 0.076(4) 0.115(5) 0.096(4) 0.037(4) 0.042(3) 0.029(4)
C118 0.080(4) 0.081(4) 0.073(3) 0.030(3) 0.024(3) 0.018(3)
C119 0.065(3) 0.044(2) 0.071(3) 0.020(2) 0.020(2) 0.005(2)
C120 0.079(4) 0.066(3) 0.071(3) 0.021(2) 0.019(3) -0.006(3)
C121 0.111(5) 0.068(3) 0.083(4) 0.024(3) 0.033(4) -0.015(3)
C122 0.126(6) 0.095(5) 0.070(4) 0.023(3) 0.029(4) -0.008(4)
C123 0.104(5) 0.087(4) 0.066(3) 0.011(3) 0.012(3) -0.017(4)
C124 0.077(4) 0.067(3) 0.069(3) 0.016(2) 0.020(3) -0.005(3)
C125 0.062(3) 0.061(3) 0.069(3) 0.026(2) 0.020(2) 0.010(2)
C126 0.067(3) 0.059(3) 0.067(3) 0.018(2) 0.013(2) 0.005(2)
C127 0.078(4) 0.077(3) 0.074(3) 0.026(3) 0.015(3) -0.002(3)
C128 0.061(3) 0.112(5) 0.085(4) 0.048(3) 0.008(3) -0.002(3)
C129 0.062(4) 0.101(4) 0.121(5) 0.064(4) 0.011(3) 0.018(3)
C130 0.080(4) 0.060(3) 0.097(4) 0.032(3) 0.020(3) 0.007(3)
C131 0.065(3) 0.048(2) 0.062(3) 0.016(2) 0.017(2) 0.002(2)
C132 0.077(4) 0.058(3) 0.069(3) 0.017(2) 0.013(3) 0.016(3)
C133 0.084(4) 0.063(3) 0.083(4) 0.019(3) 0.013(3) 0.022(3)
C134 0.078(4) 0.061(3) 0.087(4) 0.022(3) 0.023(3) 0.024(3)
C135 0.095(4) 0.061(3) 0.069(3) 0.008(2) 0.020(3) 0.014(3)
C136 0.074(3) 0.064(3) 0.066(3) 0.017(2) 0.014(3) 0.011(3)
C137 0.070(3) 0.064(3) 0.056(3) 0.017(2) 0.009(2) 0.012(2)
C138 0.074(3) 0.056(3) 0.068(3) 0.018(2) 0.012(2) 0.013(2)
C139 0.096(4) 0.064(3) 0.079(4) 0.026(3) 0.010(3) 0.020(3)
C140 0.139(6) 0.078(4) 0.098(5) 0.041(4) 0.007(4) 0.038(4)
C141 0.185(8) 0.089(4) 0.072(4) 0.032(3) -0.010(4) 0.048(5)
C142 0.148(6) 0.075(4) 0.062(3) 0.020(3) -0.001(3) 0.035(4)
C143 0.060(3) 0.070(3) 0.070(3) 0.019(2) 0.008(2) 0.006(2)
C144 0.072(4) 0.096(4) 0.088(4) 0.043(3) -0.002(3) -0.014(3)
C145 0.092(5) 0.108(5) 0.097(4) 0.040(4) 0.010(4) -0.030(4)
C146 0.087(6) 0.140(7) 0.135(6) 0.034(5) 0.040(5) -0.024(5)
C147 0.059(4) 0.110(6) 0.218(10) 0.051(6) 0.030(5) 0.006(4)
C148 0.073(4) 0.093(5) 0.159(7) 0.050(5) 0.021(4) 0.010(4)
C149 0.068(3) 0.056(3) 0.050(2) 0.020(2) 0.008(2) 0.014(2)
C150 0.069(4) 0.083(4) 0.081(4) 0.022(3) 0.022(3) 0.007(3)
C151 0.085(4) 0.122(5) 0.088(4) 0.039(4) 0.041(4) 0.037(4)
C152 0.124(6) 0.114(5) 0.070(4) 0.029(4) 0.032(4) 0.069(5)
C153 0.133(7) 0.084(4) 0.080(4) 0.006(3) 0.024(4) 0.022(4)
C154 0.091(4) 0.075(4) 0.069(3) 0.008(3) 0.016(3) 0.002(3)
C155 0.061(4) 0.049(4) 0.070(4) 0.021(4) 0.021(3) 0.013(4)
C156 0.060(4) 0.050(4) 0.070(4) 0.024(4) 0.026(3) 0.007(3)
C157 0.048(5) 0.052(3) 0.068(5) 0.019(4) 0.008(4) 0.012(3)
C158 0.056(4) 0.056(3) 0.073(5) 0.019(3) 0.003(3) 0.008(3)
C159 0.053(4) 0.053(3) 0.071(4) 0.018(3) 0.005(3) 0.012(3)
C160 0.052(4) 0.054(4) 0.074(4) 0.020(4) 0.002(3) 0.011(3)
C161 0.057(4) 0.054(4) 0.070(4) 0.016(4) 0.004(3) 0.011(4)
C162 0.057(4) 0.058(4) 0.075(4) 0.012(3) 0.007(3) 0.009(3)
C163 0.055(4) 0.054(4) 0.073(4) 0.017(3) 0.013(3) 0.020(3)
C164 0.056(4) 0.052(3) 0.067(4) 0.018(3) 0.014(3) 0.012(3)
C165 0.049(4) 0.052(4) 0.074(4) 0.017(4) 0.007(3) 0.013(4)
C166 0.053(4) 0.053(4) 0.068(4) 0.017(4) 0.010(3) 0.011(4)
C167 0.045(4) 0.051(4) 0.062(4) 0.021(3) 0.010(3) 0.009(3)
C168 0.047(4) 0.052(4) 0.064(4) 0.017(3) 0.009(3) 0.011(3)
C169 0.049(5) 0.050(4) 0.067(5) 0.019(4) 0.004(4) 0.015(4)
C170 0.062(5) 0.054(4) 0.065(5) 0.021(4) 0.028(4) 0.008(4)
C181 0.146(9) 0.129(7) 0.152(8) 0.049(6) 0.043(7) 0.006(6)
C176 0.113(6) 0.094(5) 0.126(6) 0.027(5) 0.023(5) 0.004(5)
C177 0.131(8) 0.123(7) 0.171(9) 0.034(6) -0.032(7) 0.013(6)
C178 0.136(9) 0.209(11) 0.156(9) 0.023(9) 0.007(7) 0.082(8)
C179 0.129(9) 0.246(14) 0.122(8) 0.015(8) 0.008(7) 0.007(10)
C180 0.131(8) 0.134(8) 0.171(9) 0.026(7) 0.035(8) -0.028(6)
C182 0.160(11) 0.219(13) 0.172(10) 0.059(9) 0.058(9) 0.015(10)
C183 0.133(9) 0.133(8) 0.137(8) -0.001(7) 0.066(7) 0.036(8)
C184 0.117(8) 0.132(8) 0.186(11) 0.018(7) 0.079(8) -0.006(6)
C185 0.171(14) 0.174(11) 0.153(11) 0.036(9) 0.045(10) -0.005(10)
C186 0.157(13) 0.252(19) 0.140(11) 0.012(11) 0.037(10) -0.012(13)
C187 0.151(12) 0.222(16) 0.197(14) 0.083(12) 0.065(11) 0.081(11)
C188 0.224(16) 0.108(7) 0.213(13) 0.043(8) 0.131(13) 0.049(9)
C189 0.153(11) 0.242(14) 0.170(10) -0.037(9) 0.024(9) -0.041(10)

loop_
_atom_type_symbol
_atom_type_description
_atom_type_scat_dispersion_real
_atom_type_scat_dispersion_imag
_atom_type_scat_source
C C 0.0137 0.0067 'International Tables Vol C Tables 4.2.6.8 and 6.1.1.4'
H H 0.0000 0.0000 'International Tables Vol C Tables 4.2.6.8 and 6.1.1.4'
N N 0.0241 0.0134 'International Tables Vol C Tables 4.2.6.8 and 6.1.1.4'
O O 0.0389 0.0241 'International Tables Vol C Tables 4.2.6.8 and 6.1.1.4'
Si Si 0.2153 0.2529 'International Tables Vol C Tables 4.2.6.8 and 6.1.1.4'
Tb Tb -4.4782 11.8047 'International Tables Vol C Tables 4.2.6.8 and 6.1.1.4'

loop_
_geom_angle_atom_site_label_1
_geom_angle_atom_site_label_2
_geom_angle_atom_site_label_3
_geom_angle
_geom_angle_site_symmetry_1
_geom_angle_site_symmetry_3
_geom_angle_publ_flag
O1 Tb1 O3 96.95(12) . . ?
O1 Tb1 O4 99.23(12) . . ?
O1 Tb1 N1 84.9(5) . . ?
O1 Tb1 N1A 88.4(8) . . ?
O1 Tb1 N3 172.7(5) . . ?
O1 Tb1 N3A 168.7(9) . . ?
O2 Tb1 O1 98.24(12) . . ?
O2 Tb1 O3 98.03(12) . . ?
O2 Tb1 O4 98.36(13) . . ?
O2 Tb1 N1 176.9(4) . . ?
O2 Tb1 N1A 172.9(7) . . ?
O2 Tb1 N3 88.9(5) . . ?
O2 Tb1 N3A 92.7(10) . . ?
O3 Tb1 N1 82.0(6) . . ?
O3 Tb1 N1A 83.6(12) . . ?
O3 Tb1 N3 80.6(8) . . ?
O3 Tb1 N3A 78.8(14) . . ?
O4 Tb1 O3 155.01(13) . . ?
O4 Tb1 N1 80.6(6) . . ?
O4 Tb1 N1A 77.9(11) . . ?
O4 Tb1 N3 81.0(9) . . ?
O4 Tb1 N3A 81.7(15) . . ?
N3 Tb1 N1 88.0(7) . . ?
N3A Tb1 N1A 80.9(13) . . ?
O5 Tb2 O6 98.21(12) . . ?
O5 Tb2 O7 97.81(12) . . ?
O5 Tb2 O8 98.09(11) . . ?
O5 Tb2 N2 89.3(4) . . ?
O5 Tb2 N2A 94.0(8) . . ?
O5 Tb2 N4 178.5(3) . 1_565 ?
O5 Tb2 N4A 171.2(4) . 1_565 ?
O6 Tb2 N2 80.6(6) . . ?
O6 Tb2 N2A 78.3(11) . . ?
O6 Tb2 N4 82.1(4) . 1_565 ?
O6 Tb2 N4A 84.6(7) . 1_565 ?
O7 Tb2 O6 97.14(12) . . ?
O7 Tb2 O8 99.21(12) . . ?
O7 Tb2 N2 172.8(4) . . ?
O7 Tb2 N2A 167.8(8) . . ?
O7 Tb2 N4 83.6(3) . 1_565 ?
O7 Tb2 N4A 90.1(6) . 1_565 ?
O8 Tb2 O6 155.05(12) . . ?
O8 Tb2 N2 80.8(6) . . ?
O8 Tb2 N2A 81.9(12) . . ?
O8 Tb2 N4 81.2(4) . 1_565 ?
O8 Tb2 N4A 76.7(7) . 1_565 ?
N2 Tb2 N4A 82.9(7) . 1_565 ?
N2A Tb2 N4A 78.4(10) . 1_565 ?
N4 Tb2 N2 89.4(5) 1_565 . ?
N4 Tb2 N4A 7.3(6) 1_565 1_565 ?
O1 Si1 C1 108.74(17) . . ?
O1 Si1 C7 109.6(2) . . ?
O1 Si1 C13 109.86(19) . . ?
C1 Si1 C7 109.4(2) . . ?
C1 Si1 C13 108.5(2) . . ?
C7 Si1 C13 110.6(2) . . ?
O2 Si2 C19 109.26(18) . . ?
O2 Si2 C25 107.93(19) . . ?
O2 Si2 C31 110.8(2) . . ?
C25 Si2 C19 109.2(2) . . ?
C31 Si2 C19 109.2(2) . . ?
C31 Si2 C25 110.4(2) . . ?
O3 Si3 C37 110.6(2) . . ?
O3 Si3 C43 108.90(19) . . ?
O3 Si3 C49 109.5(2) . . ?
C37 Si3 C43 110.4(2) . . ?
C37 Si3 C49 108.5(2) . . ?
C49 Si3 C43 109.0(2) . . ?
O4 Si4 C55 109.7(2) . . ?
O4 Si4 C61 110.8(2) . . ?
O4 Si4 C67 111.1(2) . . ?
C55 Si4 C61 109.3(2) . . ?
C55 Si4 C67 108.3(2) . . ?
C61 Si4 C67 107.7(2) . . ?
O5 Si5 C83 109.18(18) . . ?
O5 Si5 C89 109.23(19) . . ?
O5 Si5 C95 110.70(18) . . ?
C89 Si5 C83 108.7(2) . . ?
C89 Si5 C95 110.7(2) . . ?
C95 Si5 C83 108.3(2) . . ?
O6 Si6 C101 109.5(2) . . ?
O6 Si6 C107 110.9(2) . . ?
O6 Si6 C113 108.12(19) . . ?
C101 Si6 C107 108.0(2) . . ?
C101 Si6 C113 109.7(2) . . ?
C107 Si6 C113 110.7(2) . . ?
O7 Si7 C119 109.35(18) . . ?
O7 Si7 C125 110.1(2) . . ?
O7 Si7 C131 110.26(19) . . ?
C119 Si7 C131 107.9(2) . . ?
C125 Si7 C119 109.0(2) . . ?
C125 Si7 C131 110.1(2) . . ?
O8 Si8 C137 109.61(19) . . ?
O8 Si8 C143 110.4(2) . . ?
O8 Si8 C149 110.67(19) . . ?
C137 Si8 C143 107.6(2) . . ?
C149 Si8 C137 109.6(2) . . ?
C149 Si8 C143 108.9(2) . . ?
Si1 O1 Tb1 176.5(2) . . ?
Si2 O2 Tb1 177.4(2) . . ?
Si3 O3 Tb1 170.6(2) . . ?
Si4 O4 Tb1 178.5(2) . . ?
Si5 O5 Tb2 177.38(19) . . ?
Si6 O6 Tb2 170.0(2) . . ?
Si7 O7 Tb2 175.2(2) . . ?
Si8 O8 Tb2 179.0(2) . . ?
C73 N1 Tb1 112.3(8) . . ?
C73 N1 C77 116.0(8) . . ?
C77 N1 Tb1 128.1(12) . . ?
C73A N1A Tb1 124.5(19) . . ?
C73A N1A C77A 116.0(13) . . ?
C77A N1A Tb1 117.2(16) . . ?
C82 N2 Tb2 122.3(9) . . ?
C155 N2 Tb2 120.8(9) . . ?
C155 N2 C82 116.9(7) . . ?
C82A N2A Tb2 118.6(15) . . ?
C170 N2A Tb2 125.1(17) . . ?
C170 N2A C82A 116.3(12) . . ?
C157 N3 Tb1 121.4(10) . . ?
C157 N3 C161 116.4(7) . . ?
C161 N3 Tb1 122.1(10) . . ?
C1D N3A Tb1 118.3(17) . . ?
C169 N3A Tb1 125.1(18) . . ?
C169 N3A C1D 116.6(12) . . ?
C166 N4 Tb2 126.5(8) . 1_545 ?
C167 N4 Tb2 114.9(7) . 1_545 ?
C167 N4 C166 115.5(7) . . ?
C1I N4A C1J 116.0(13) . . ?
C2 C1 Si1 121.7(3) . . ?
C2 C1 C6 116.7(4) . . ?
C6 C1 Si1 121.5(3) . . ?
C1B C1A H1A 120.5 . . ?
C1B C1A C169 119.1(14) . . ?
C169 C1A H1A 120.5 . . ?
C1A C1B C1C 118.4(11) . . ?
C1A C1B C1E 124.0(12) . . ?
C1C C1B C1E 117.5(12) . . ?
C1B C1C H1C 120.8 . . ?
C1B C1C C1D 118.4(13) . . ?
C1D C1C H1C 120.8 . . ?
N3A C1D C1C 123.8(14) . . ?
N3A C1D H1D 118.1 . . ?
C1C C1D H1D 118.1 . . ?
C1B C1E H1E 115.2 . . ?
C1F C1E C1B 129.7(14) . . ?
C1F C1E H1E 115.2 . . ?
C1E C1F H1F 118.3 . . ?
C1E C1F C1G 123.3(13) . . ?
C1G C1F H1F 118.3 . . ?
C1H C1G C1F 118.4(12) . . ?
C1K C1G C1F 125.2(12) . . ?
C1K C1G C1H 116.2(11) . . ?
C1G C1H H1H 119.1 . . ?
C1I C1H C1G 121.9(12) . . ?
C1I C1H H1H 119.1 . . ?
N4A C1I C1H 122.1(13) . . ?
N4A C1I H1I 118.9 . . ?
C1H C1I H1I 118.9 . . ?
N4A C1J H1J 117.5 . . ?
N4A C1J C1K 124.9(13) . . ?
C1K C1J H1J 117.5 . . ?
C1G C1K H1K 120.7 . . ?
C1J C1K C1G 118.7(12) . . ?
C1J C1K H1K 120.7 . . ?
C80A C1L H1L 122.0 . . ?
C80A C1L C170 116.0(14) . . ?
C170 C1L H1L 122.0 . . ?
C1 C2 H2 119.1 . . ?
C1 C2 C3 121.8(5) . . ?
C3 C2 H2 119.1 . . ?
C2 C3 H3 119.8 . . ?
C4 C3 C2 120.3(5) . . ?
C4 C3 H3 119.8 . . ?
C3 C4 H4 120.5 . . ?
C3 C4 C5 119.1(5) . . ?
C5 C4 H4 120.5 . . ?
C4 C5 H5 119.7 . . ?
C4 C5 C6 120.7(5) . . ?
C6 C5 H5 119.7 . . ?
C1 C6 H6 119.3 . . ?
C5 C6 C1 121.4(5) . . ?
C5 C6 H6 119.3 . . ?
C8 C7 Si1 120.3(4) . . ?
C8 C7 C12 116.7(5) . . ?
C12 C7 Si1 122.8(4) . . ?
C7 C8 H8 119.3 . . ?
C9 C8 C7 121.4(5) . . ?
C9 C8 H8 119.3 . . ?
C8 C9 H9 119.9 . . ?
C8 C9 C10 120.1(6) . . ?
C10 C9 H9 119.9 . . ?
C9 C10 H10 119.6 . . ?
C11 C10 C9 120.7(6) . . ?
C11 C10 H10 119.6 . . ?
C10 C11 H11 120.1 . . ?
C10 C11 C12 119.7(5) . . ?
C12 C11 H11 120.1 . . ?
C7 C12 H12 119.4 . . ?
C11 C12 C7 121.3(5) . . ?
C11 C12 H12 119.4 . . ?
C14 C13 Si1 119.6(4) . . ?
C18 C13 Si1 124.1(4) . . ?
C18 C13 C14 116.3(5) . . ?
C13 C14 H14 119.3 . . ?
C15 C14 C13 121.5(5) . . ?
C15 C14 H14 119.3 . . ?
C14 C15 H15 119.9 . . ?
C14 C15 C16 120.1(5) . . ?
C16 C15 H15 119.9 . . ?
C15 C16 H16 120.2 . . ?
C17 C16 C15 119.6(5) . . ?
C17 C16 H16 120.2 . . ?
C16 C17 H17 120.1 . . ?
C16 C17 C18 119.7(5) . . ?
C18 C17 H17 120.1 . . ?
C13 C18 C17 122.8(5) . . ?
C13 C18 H18 118.6 . . ?
C17 C18 H18 118.6 . . ?
C20 C19 Si2 120.2(4) . . ?
C24 C19 Si2 122.6(4) . . ?
C24 C19 C20 117.2(5) . . ?
C19 C20 H20 119.4 . . ?
C21 C20 C19 121.1(5) . . ?
C21 C20 H20 119.4 . . ?
C20 C21 H21 119.6 . . ?
C22 C21 C20 120.9(6) . . ?
C22 C21 H21 119.6 . . ?
C21 C22 H22 120.5 . . ?
C21 C22 C23 118.9(6) . . ?
C23 C22 H22 120.5 . . ?
C22 C23 H23 120.1 . . ?
C24 C23 C22 119.7(6) . . ?
C24 C23 H23 120.1 . . ?
C19 C24 H24 118.9 . . ?
C23 C24 C19 122.1(5) . . ?
C23 C24 H24 118.9 . . ?
C26 C25 Si2 122.3(4) . . ?
C26 C25 C30 116.2(5) . . ?
C30 C25 Si2 121.1(4) . . ?
C25 C26 H26 118.8 . . ?
C25 C26 C27 122.5(5) . . ?
C27 C26 H26 118.8 . . ?
C26 C27 H27 120.1 . . ?
C28 C27 C26 119.8(6) . . ?
C28 C27 H27 120.1 . . ?
C27 C28 H28 120.1 . . ?
C27 C28 C29 119.8(6) . . ?
C29 C28 H28 120.1 . . ?
C28 C29 H29 120.2 . . ?
C30 C29 C28 119.6(5) . . ?
C30 C29 H29 120.2 . . ?
C25 C30 H30 119.0 . . ?
C29 C30 C25 122.0(5) . . ?
C29 C30 H30 119.0 . . ?
C32 C31 Si2 123.3(4) . . ?
C32 C31 C36 116.5(5) . . ?
C36 C31 Si2 120.2(4) . . ?
C31 C32 H32 118.4 . . ?
C31 C32 C33 123.2(6) . . ?
C33 C32 H32 118.4 . . ?
C32 C33 H33 121.4 . . ?
C34 C33 C32 117.2(7) . . ?
C34 C33 H33 121.4 . . ?
C33 C34 H34 119.7 . . ?
C35 C34 C33 120.7(7) . . ?
C35 C34 H34 119.7 . . ?
C34 C35 H35 120.0 . . ?
C34 C35 C36 120.0(7) . . ?
C36 C35 H35 120.0 . . ?
C31 C36 C35 122.5(6) . . ?
C31 C36 H36 118.8 . . ?
C35 C36 H36 118.8 . . ?
C38 C37 Si3 119.5(4) . . ?
C42 C37 Si3 123.2(5) . . ?
C42 C37 C38 117.3(5) . . ?
C37 C38 H38 119.1 . . ?
C39 C38 C37 121.8(7) . . ?
C39 C38 H38 119.1 . . ?
C38 C39 H39 119.6 . . ?
C40 C39 C38 120.7(8) . . ?
C40 C39 H39 119.6 . . ?
C39 C40 H40 119.8 . . ?
C39 C40 C41 120.5(7) . . ?
C41 C40 H40 119.8 . . ?
C40 C41 H41 120.7 . . ?
C40 C41 C42 118.6(7) . . ?
C42 C41 H41 120.7 . . ?
C37 C42 C41 121.1(7) . . ?
C37 C42 H42 119.4 . . ?
C41 C42 H42 119.4 . . ?
C44 C43 Si3 119.5(4) . . ?
C48 C43 Si3 121.9(4) . . ?
C48 C43 C44 118.2(5) . . ?
C43 C44 H44 119.8 . . ?
C45 C44 C43 120.5(5) . . ?
C45 C44 H44 119.8 . . ?
C44 C45 H45 119.5 . . ?
C46 C45 C44 121.0(6) . . ?
C46 C45 H45 119.5 . . ?
C45 C46 H46 120.1 . . ?
C45 C46 C47 119.9(6) . . ?
C47 C46 H46 120.1 . . ?
C46 C47 H47 119.9 . . ?
C46 C47 C48 120.2(6) . . ?
C48 C47 H47 119.9 . . ?
C43 C48 C47 120.1(6) . . ?
C43 C48 H48 119.9 . . ?
C47 C48 H48 119.9 . . ?
C50 C49 Si3 122.0(4) . . ?
C50 C49 C54 117.5(5) . . ?
C54 C49 Si3 120.6(4) . . ?
C49 C50 H50 119.3 . . ?
C51 C50 C49 121.5(5) . . ?
C51 C50 H50 119.3 . . ?
C50 C51 H51 119.4 . . ?
C52 C51 C50 121.3(5) . . ?
C52 C51 H51 119.4 . . ?
C51 C52 H52 120.5 . . ?
C51 C52 C53 118.9(5) . . ?
C53 C52 H52 120.5 . . ?
C52 C53 H53 120.4 . . ?
C54 C53 C52 119.1(6) . . ?
C54 C53 H53 120.4 . . ?
C49 C54 C53 121.7(5) . . ?
C49 C54 H54 119.2 . . ?
C53 C54 H54 119.2 . . ?
C56 C55 Si4 121.4(4) . . ?
C60 C55 Si4 121.6(4) . . ?
C60 C55 C56 117.0(5) . . ?
C55 C56 H56 118.8 . . ?
C57 C56 C55 122.4(6) . . ?
C57 C56 H56 118.8 . . ?
C56 C57 H57 120.6 . . ?
C56 C57 C58 118.7(7) . . ?
C58 C57 H57 120.6 . . ?
C57 C58 H58 119.3 . . ?
C59 C58 C57 121.3(7) . . ?
C59 C58 H58 119.3 . . ?
C58 C59 H59 120.5 . . ?
C58 C59 C60 118.9(7) . . ?
C60 C59 H59 120.5 . . ?
C55 C60 C59 121.6(6) . . ?
C55 C60 H60 119.2 . . ?
C59 C60 H60 119.2 . . ?
C62 C61 Si4 120.2(4) . . ?
C66 C61 Si4 123.3(5) . . ?
C66 C61 C62 116.5(6) . . ?
C61 C62 H62 118.8 . . ?
C63 C62 C61 122.4(6) . . ?
C63 C62 H62 118.8 . . ?
C62 C63 H63 120.7 . . ?
C62 C63 C64 118.7(7) . . ?
C64 C63 H63 120.7 . . ?
C63 C64 H64 119.8 . . ?
C65 C64 C63 120.3(7) . . ?
C65 C64 H64 119.8 . . ?
C64 C65 H65 120.3 . . ?
C64 C65 C66 119.5(7) . . ?
C66 C65 H65 120.3 . . ?
C61 C66 H66 118.7 . . ?
C65 C66 C61 122.6(7) . . ?
C65 C66 H66 118.7 . . ?
C68 C67 Si4 120.7(5) . . ?
C68 C67 C72 116.2(6) . . ?
C72 C67 Si4 123.1(4) . . ?
C67 C68 H68 118.8 . . ?
C67 C68 C69 122.3(7) . . ?
C69 C68 H68 118.8 . . ?
C68 C69 H69 120.5 . . ?
C70 C69 C68 118.9(6) . . ?
C70 C69 H69 120.5 . . ?
C69 C70 H70 120.6 . . ?
C71 C70 C69 118.9(7) . . ?
C71 C70 H70 120.6 . . ?
C70 C71 H71 118.5 . . ?
C70 C71 C72 123.0(8) . . ?
C72 C71 H71 118.5 . . ?
C67 C72 H72 119.7 . . ?
C71 C72 C67 120.6(7) . . ?
C71 C72 H72 119.7 . . ?
N1 C73 H73 118.2 . . ?
N1 C73 C74 123.5(9) . . ?
C74 C73 H73 118.2 . . ?
N1A C73A H73A 118.9 . . ?
N1A C73A C74A 122.3(14) . . ?
C74A C73A H73A 118.9 . . ?
C73 C74 H74 121.0 . . ?
C75 C74 C73 118.1(7) . . ?
C75 C74 H74 121.0 . . ?
C73A C74A H74A 121.0 . . ?
C75A C74A C73A 118.1(13) . . ?
C75A C74A H74A 121.0 . . ?
C74 C75 C78 117.6(7) . . ?
C76 C75 C74 117.7(7) . . ?
C76 C75 C78 124.6(8) . . ?
C74A C75A C78A 118.4(12) . . ?
C76A C75A C74A 118.9(12) . . ?
C76A C75A C78A 122.8(13) . . ?
C75 C76 H76 119.5 . . ?
C77 C76 C75 120.9(9) . . ?
C77 C76 H76 119.5 . . ?
C75A C76A H76A 120.3 . . ?
C75A C76A C77A 119.3(15) . . ?
C77A C76A H76A 120.3 . . ?
N1 C77 C76 123.5(9) . . ?
N1 C77 H77 118.2 . . ?
C76 C77 H77 118.2 . . ?
N1A C77A H77A 117.9 . . ?
C76A C77A N1A 124.2(16) . . ?
C76A C77A H77A 117.9 . . ?
C75 C78 H78 116.8 . . ?
C79 C78 C75 126.4(8) . . ?
C79 C78 H78 116.8 . . ?
C75A C78A H78A 118.2 . . ?
C79A C78A C75A 123.7(13) . . ?
C79A C78A H78A 118.2 . . ?
C78 C79 H79 116.9 . . ?
C78 C79 C80 126.2(8) . . ?
C80 C79 H79 116.9 . . ?
C78A C79A H79A 114.9 . . ?
C78A C79A C80A 130.2(14) . . ?
C80A C79A H79A 114.9 . . ?
C81 C80 C79 121.4(7) . . ?
C81 C80 C156 116.7(7) . . ?
C156 C80 C79 121.8(7) . . ?
C1L C80A C79A 123.3(12) . . ?
C1L C80A C81A 115.9(11) . . ?
C81A C80A C79A 120.8(13) . . ?
C80 C81 H81 119.4 . . ?
C82 C81 C80 121.2(8) . . ?
C82 C81 H81 119.4 . . ?
C80A C81A H81A 118.3 . . ?
C82A C81A C80A 123.4(15) . . ?
C82A C81A H81A 118.3 . . ?
N2 C82 C81 123.0(8) . . ?
N2 C82 H82 118.5 . . ?
C81 C82 H82 118.5 . . ?
N2A C82A H82A 119.3 . . ?
C81A C82A N2A 121.3(14) . . ?
C81A C82A H82A 119.3 . . ?
C84 C83 Si5 120.3(4) . . ?
C88 C83 Si5 122.4(4) . . ?
C88 C83 C84 117.3(5) . . ?
C83 C84 H84 119.3 . . ?
C85 C84 C83 121.4(5) . . ?
C85 C84 H84 119.3 . . ?
C84 C85 H85 120.2 . . ?
C86 C85 C84 119.6(5) . . ?
C86 C85 H85 120.2 . . ?
C85 C86 H86 120.2 . . ?
C85 C86 C87 119.5(5) . . ?
C87 C86 H86 120.2 . . ?
C86 C87 H87 119.4 . . ?
C88 C87 C86 121.1(5) . . ?
C88 C87 H87 119.4 . . ?
C83 C88 H88 119.5 . . ?
C87 C88 C83 121.0(5) . . ?
C87 C88 H88 119.5 . . ?
C90 C89 Si5 121.8(4) . . ?
C90 C89 C94 116.9(5) . . ?
C94 C89 Si5 120.7(4) . . ?
C89 C90 H90 119.2 . . ?
C91 C90 C89 121.6(5) . . ?
C91 C90 H90 119.2 . . ?
C90 C91 H91 120.8 . . ?
C90 C91 C92 118.4(6) . . ?
C92 C91 H91 120.8 . . ?
C91 C92 H92 119.1 . . ?
C93 C92 C91 121.8(6) . . ?
C93 C92 H92 119.1 . . ?
C92 C93 H93 120.6 . . ?
C92 C93 C94 118.9(6) . . ?
C94 C93 H93 120.6 . . ?
C89 C94 H94 118.8 . . ?
C93 C94 C89 122.3(5) . . ?
C93 C94 H94 118.8 . . ?
C96 C95 Si5 123.2(4) . . ?
C100 C95 Si5 119.8(4) . . ?
C100 C95 C96 116.8(5) . . ?
C95 C96 H96 119.0 . . ?
C97 C96 C95 121.9(5) . . ?
C97 C96 H96 119.0 . . ?
C96 C97 H97 120.2 . . ?
C98 C97 C96 119.7(5) . . ?
C98 C97 H97 120.2 . . ?
C97 C98 H98 120.2 . . ?
C99 C98 C97 119.6(5) . . ?
C99 C98 H98 120.2 . . ?
C98 C99 H99 119.6 . . ?
C98 C99 C100 120.9(5) . . ?
C100 C99 H99 119.6 . . ?
C95 C100 C99 121.1(5) . . ?
C95 C100 H100 119.4 . . ?
C99 C100 H100 119.4 . . ?
C102 C101 Si6 122.2(4) . . ?
C106 C101 Si6 121.0(4) . . ?
C106 C101 C102 116.8(5) . . ?
C101 C102 H102 119.4 . . ?
C103 C102 C101 121.2(5) . . ?
C103 C102 H102 119.4 . . ?
C102 C103 H103 119.2 . . ?
C102 C103 C104 121.6(6) . . ?
C104 C103 H103 119.2 . . ?
C103 C104 H104 120.5 . . ?
C103 C104 C105 119.1(6) . . ?
C105 C104 H104 120.5 . . ?
C104 C105 H105 120.3 . . ?
C106 C105 C104 119.4(6) . . ?
C106 C105 H105 120.3 . . ?
C101 C106 H106 119.1 . . ?
C105 C106 C101 121.9(5) . . ?
C105 C106 H106 119.1 . . ?
C108 C107 Si6 118.8(4) . . ?
C112 C107 Si6 123.6(4) . . ?
C112 C107 C108 117.7(5) . . ?
C107 C108 H108 119.3 . . ?
C109 C108 C107 121.3(7) . . ?
C109 C108 H108 119.3 . . ?
C108 C109 H109 119.9 . . ?
C110 C109 C108 120.2(8) . . ?
C110 C109 H109 119.9 . . ?
C109 C110 H110 119.2 . . ?
C109 C110 C111 121.5(7) . . ?
C111 C110 H110 119.2 . . ?
C110 C111 H111 121.3 . . ?
C110 C111 C112 117.3(7) . . ?
C112 C111 H111 121.3 . . ?
C107 C112 C111 122.0(7) . . ?
C107 C112 H112 119.0 . . ?
C111 C112 H112 119.0 . . ?
C114 C113 Si6 120.7(4) . . ?
C114 C113 C118 116.8(5) . . ?
C118 C113 Si6 122.2(4) . . ?
C113 C114 H114 119.1 . . ?
C113 C114 C115 121.7(6) . . ?
C115 C114 H114 119.1 . . ?
C114 C115 H115 119.7 . . ?
C116 C115 C114 120.7(6) . . ?
C116 C115 H115 119.7 . . ?
C115 C116 H116 120.1 . . ?
C115 C116 C117 119.7(6) . . ?
C117 C116 H116 120.1 . . ?
C116 C117 H117 120.3 . . ?
C116 C117 C118 119.4(6) . . ?
C118 C117 H117 120.3 . . ?
C113 C118 C117 121.6(6) . . ?
C113 C118 H118 119.2 . . ?
C117 C118 H118 119.2 . . ?
C120 C119 Si7 122.4(4) . . ?
C120 C119 C124 117.4(5) . . ?
C124 C119 Si7 120.2(4) . . ?
C119 C120 H120 118.7 . . ?
C119 C120 C121 122.6(5) . . ?
C121 C120 H120 118.7 . . ?
C120 C121 H121 120.2 . . ?
C120 C121 C122 119.5(6) . . ?
C122 C121 H121 120.2 . . ?
C121 C122 H122 120.5 . . ?
C123 C122 C121 119.1(6) . . ?
C123 C122 H122 120.5 . . ?
C122 C123 H123 120.1 . . ?
C124 C123 C122 119.9(6) . . ?
C124 C123 H123 120.1 . . ?
C119 C124 H124 119.2 . . ?
C123 C124 C119 121.6(5) . . ?
C123 C124 H124 119.2 . . ?
C126 C125 Si7 123.5(4) . . ?
C130 C125 Si7 119.1(4) . . ?
C130 C125 C126 117.2(5) . . ?
C125 C126 H126 118.6 . . ?
C127 C126 C125 122.9(5) . . ?
C127 C126 H126 118.6 . . ?
C126 C127 H127 120.3 . . ?
C128 C127 C126 119.4(5) . . ?
C128 C127 H127 120.3 . . ?
C127 C128 H128 119.9 . . ?
C127 C128 C129 120.2(6) . . ?
C129 C128 H128 119.9 . . ?
C128 C129 H129 120.8 . . ?
C128 C129 C130 118.3(5) . . ?
C130 C129 H129 120.8 . . ?
C125 C130 C129 121.9(6) . . ?
C125 C130 H130 119.0 . . ?
C129 C130 H130 119.0 . . ?
C132 C131 Si7 120.0(4) . . ?
C136 C131 Si7 123.6(4) . . ?
C136 C131 C132 116.2(5) . . ?
C131 C132 H132 118.7 . . ?
C133 C132 C131 122.7(5) . . ?
C133 C132 H132 118.7 . . ?
C132 C133 H133 120.6 . . ?
C132 C133 C134 118.8(5) . . ?
C134 C133 H133 120.6 . . ?
C133 C134 H134 119.8 . . ?
C135 C134 C133 120.3(5) . . ?
C135 C134 H134 119.8 . . ?
C134 C135 H135 119.9 . . ?
C134 C135 C136 120.1(5) . . ?
C136 C135 H135 119.9 . . ?
C131 C136 C135 121.9(5) . . ?
C131 C136 H136 119.0 . . ?
C135 C136 H136 119.0 . . ?
C138 C137 Si8 122.0(4) . . ?
C138 C137 C142 116.6(5) . . ?
C142 C137 Si8 121.3(4) . . ?
C137 C138 H138 119.1 . . ?
C139 C138 C137 121.7(5) . . ?
C139 C138 H138 119.1 . . ?
C138 C139 H139 120.2 . . ?
C140 C139 C138 119.6(5) . . ?
C140 C139 H139 120.2 . . ?
C139 C140 H140 119.9 . . ?
C139 C140 C141 120.1(6) . . ?
C141 C140 H140 119.9 . . ?
C140 C141 H141 119.6 . . ?
C140 C141 C142 120.8(6) . . ?
C142 C141 H141 119.6 . . ?
C137 C142 H142 119.5 . . ?
C141 C142 C137 121.1(5) . . ?
C141 C142 H142 119.5 . . ?
C144 C143 Si8 121.3(4) . . ?
C144 C143 C148 116.9(6) . . ?
C148 C143 Si8 121.7(5) . . ?
C143 C144 H144 118.5 . . ?
C143 C144 C145 123.0(6) . . ?
C145 C144 H144 118.5 . . ?
C144 C145 H145 120.8 . . ?
C146 C145 C144 118.4(7) . . ?
C146 C145 H145 120.8 . . ?
C145 C146 H146 120.3 . . ?
C147 C146 C145 119.3(7) . . ?
C147 C146 H146 120.3 . . ?
C146 C147 H147 119.1 . . ?
C146 C147 C148 121.8(7) . . ?
C148 C147 H147 119.1 . . ?
C143 C148 H148 119.8 . . ?
C147 C148 C143 120.5(7) . . ?
C147 C148 H148 119.8 . . ?
C150 C149 Si8 120.1(4) . . ?
C154 C149 Si8 122.9(4) . . ?
C154 C149 C150 116.9(5) . . ?
C149 C150 H150 119.1 . . ?
C151 C150 C149 121.9(6) . . ?
C151 C150 H150 119.1 . . ?
C150 C151 H151 120.4 . . ?
C150 C151 C152 119.2(7) . . ?
C152 C151 H151 120.4 . . ?
C151 C152 H152 119.5 . . ?
C153 C152 C151 121.1(6) . . ?
C153 C152 H152 119.5 . . ?
C152 C153 H153 120.1 . . ?
C152 C153 C154 119.8(7) . . ?
C154 C153 H153 120.1 . . ?
C149 C154 C153 121.2(7) . . ?
C149 C154 H154 119.4 . . ?
C153 C154 H154 119.4 . . ?
N2 C155 H155 117.7 . . ?
N2 C155 C156 124.6(8) . . ?
C156 C155 H155 117.7 . . ?
C80 C156 H156 121.2 . . ?
C155 C156 C80 117.6(8) . . ?
C155 C156 H156 121.2 . . ?
N3 C157 H157 118.1 . . ?
N3 C157 C158 123.8(9) . . ?
C158 C157 H157 118.1 . . ?
C157 C158 H158 120.4 . . ?
C157 C158 C159 119.3(8) . . ?
C159 C158 H158 120.4 . . ?
C158 C159 C162 119.8(7) . . ?
C160 C159 C158 116.9(7) . . ?
C160 C159 C162 123.3(7) . . ?
C159 C160 H160 120.1 . . ?
C159 C160 C161 119.9(8) . . ?
C161 C160 H160 120.1 . . ?
N3 C161 C160 123.7(9) . . ?
N3 C161 H161 118.1 . . ?
C160 C161 H161 118.1 . . ?
C159 C162 H162 117.9 . . ?
C163 C162 C159 124.3(8) . . ?
C163 C162 H162 117.9 . . ?
C162 C163 H163 116.7 . . ?
C162 C163 C164 126.7(8) . . ?
C164 C163 H163 116.7 . . ?
C165 C164 C163 124.2(8) . . ?
C165 C164 C168 116.7(7) . . ?
C168 C164 C163 119.1(7) . . ?
C164 C165 H165 119.9 . . ?
C164 C165 C166 120.2(8) . . ?
C166 C165 H165 119.9 . . ?
N4 C166 C165 123.0(8) . . ?
N4 C166 H166 118.5 . . ?
C165 C166 H166 118.5 . . ?
N4 C167 H167 117.4 . . ?
N4 C167 C168 125.3(8) . . ?
C168 C167 H167 117.4 . . ?
C164 C168 H168 120.6 . . ?
C167 C168 C164 118.9(7) . . ?
C167 C168 H168 120.6 . . ?
N3A C169 C1A 123.4(14) . . ?
N3A C169 H169 118.3 . . ?
C1A C169 H169 118.3 . . ?
N2A C170 C1L 126.7(15) . . ?
N2A C170 H170 116.6 . . ?
C1L C170 H170 116.6 . . ?
C176 C181 H181 120.0 . . ?
C176 C181 C180 120.0 . . ?
C180 C181 H181 120.0 . . ?
C181 C176 C177 120.0 . . ?
C181 C176 C182 119.9(7) . . ?
C177 C176 C182 120.1(7) . . ?
C176 C177 H177 120.0 . . ?
C178 C177 C176 120.0 . . ?
C178 C177 H177 120.0 . . ?
C177 C178 H178 120.0 . . ?
C177 C178 C179 120.0 . . ?
C179 C178 H178 120.0 . . ?
C178 C179 H179 120.0 . . ?
C180 C179 C178 120.0 . . ?
C180 C179 H179 120.0 . . ?
C181 C180 H180 120.0 . . ?
C179 C180 C181 120.0 . . ?
C179 C180 H180 120.0 . . ?
C176 C182 H18A 109.5 . . ?
C176 C182 H18B 109.5 . . ?
C176 C182 H18C 109.5 . . ?
H18A C182 H18B 109.5 . . ?
H18A C182 H18C 109.5 . . ?
H18B C182 H18C 109.5 . . ?
C184 C183 C188 119.0(13) . . ?
C184 C183 C189 119.7(15) . . ?
C188 C183 C189 121.3(16) . . ?
C183 C184 H184 120.9 . . ?
C185 C184 C183 118.2(14) . . ?
C185 C184 H184 120.9 . . ?
C184 C185 H185 119.5 . . ?
C186 C185 C184 121.0(16) . . ?
C186 C185 H185 119.5 . . ?
C185 C186 H186 115.1 . . ?
C187 C186 C185 129.9(19) . . ?
C187 C186 H186 115.1 . . ?
C186 C187 H187 125.3 . . ?
C186 C187 C188 109.4(15) . . ?
C188 C187 H187 125.3 . . ?
C183 C188 C187 122.3(13) . . ?
C183 C188 H188 118.8 . . ?
C187 C188 H188 118.8 . . ?
C183 C189 H18D 109.5 . . ?
C183 C189 H18E 109.5 . . ?
C183 C189 H18F 109.5 . . ?
H18D C189 H18E 109.5 . . ?
H18D C189 H18F 109.5 . . ?
H18E C189 H18F 109.5 . . ?

loop_
_geom_bond_atom_site_label_1
_geom_bond_atom_site_label_2
_geom_bond_distance
_geom_bond_site_symmetry_2
_geom_bond_publ_flag
Tb1 O1 2.048(3) . ?
Tb1 O2 2.036(3) . ?
Tb1 O3 2.089(3) . ?
Tb1 O4 2.077(3) . ?
Tb1 N1 2.532(7) . ?
Tb1 N1A 2.544(13) . ?
Tb1 N3 2.506(7) . ?
Tb1 N3A 2.522(11) . ?
Tb2 O5 2.032(3) . ?
Tb2 O6 2.090(3) . ?
Tb2 O7 2.041(3) . ?
Tb2 O8 2.066(3) . ?
Tb2 N2 2.519(7) . ?
Tb2 N2A 2.515(12) . ?
Tb2 N4 2.518(12) 1_565 ?
Tb2 N4A 2.56(2) 1_565 ?
Si1 O1 1.613(3) . ?
Si1 C1 1.867(5) . ?
Si1 C7 1.874(5) . ?
Si1 C13 1.881(5) . ?
Si2 O2 1.611(3) . ?
Si2 C19 1.875(5) . ?
Si2 C25 1.865(5) . ?
Si2 C31 1.866(5) . ?
Si3 O3 1.603(3) . ?
Si3 C37 1.878(5) . ?
Si3 C43 1.892(5) . ?
Si3 C49 1.883(5) . ?
Si4 O4 1.611(3) . ?
Si4 C55 1.865(5) . ?
Si4 C61 1.872(6) . ?
Si4 C67 1.880(6) . ?
Si5 O5 1.615(3) . ?
Si5 C83 1.878(5) . ?
Si5 C89 1.860(5) . ?
Si5 C95 1.863(5) . ?
Si6 O6 1.600(3) . ?
Si6 C101 1.871(6) . ?
Si6 C107 1.884(5) . ?
Si6 C113 1.887(5) . ?
Si7 O7 1.621(3) . ?
Si7 C119 1.877(5) . ?
Si7 C125 1.876(5) . ?
Si7 C131 1.880(5) . ?
Si8 O8 1.616(3) . ?
Si8 C137 1.874(5) . ?
Si8 C143 1.886(6) . ?
Si8 C149 1.862(5) . ?
N1 C73 1.327(17) . ?
N1 C77 1.356(17) . ?
N1A C73A 1.32(3) . ?
N1A C77A 1.37(2) . ?
N2 C82 1.339(14) . ?
N2 C155 1.328(14) . ?
N2A C82A 1.35(2) . ?
N2A C170 1.31(2) . ?
N3 C157 1.328(16) . ?
N3 C161 1.342(16) . ?
N3A C1D 1.33(2) . ?
N3A C169 1.33(2) . ?
N4 C166 1.364(12) . ?
N4 C167 1.315(11) . ?
N4A C1I 1.337(18) . ?
N4A C1J 1.346(18) . ?
C1 C2 1.386(6) . ?
C1 C6 1.397(6) . ?
C1A H1A 0.9500 . ?
C1A C1B 1.367(15) . ?
C1A C169 1.41(2) . ?
C1B C1C 1.391(15) . ?
C1B C1E 1.497(13) . ?
C1C H1C 0.9500 . ?
C1C C1D 1.39(2) . ?
C1D H1D 0.9500 . ?
C1E H1E 0.9500 . ?
C1E C1F 1.299(13) . ?
C1F H1F 0.9500 . ?
C1F C1G 1.450(13) . ?
C1G C1H 1.385(14) . ?
C1G C1K 1.387(15) . ?
C1H H1H 0.9500 . ?
C1H C1I 1.370(16) . ?
C1I H1I 0.9500 . ?
C1J H1J 0.9500 . ?
C1J C1K 1.375(17) . ?
C1K H1K 0.9500 . ?
C1L H1L 0.9500 . ?
C1L C80A 1.397(15) . ?
C1L C170 1.40(2) . ?
C2 H2 0.9500 . ?
C2 C3 1.393(7) . ?
C3 H3 0.9500 . ?
C3 C4 1.368(8) . ?
C4 H4 0.9500 . ?
C4 C5 1.379(8) . ?
C5 H5 0.9500 . ?
C5 C6 1.382(7) . ?
C6 H6 0.9500 . ?
C7 C8 1.393(7) . ?
C7 C12 1.430(7) . ?
C8 H8 0.9500 . ?
C8 C9 1.382(8) . ?
C9 H9 0.9500 . ?
C9 C10 1.383(8) . ?
C10 H10 0.9500 . ?
C10 C11 1.367(8) . ?
C11 H11 0.9500 . ?
C11 C12 1.382(7) . ?
C12 H12 0.9500 . ?
C13 C14 1.396(7) . ?
C13 C18 1.381(7) . ?
C14 H14 0.9500 . ?
C14 C15 1.377(7) . ?
C15 H15 0.9500 . ?
C15 C16 1.387(7) . ?
C16 H16 0.9500 . ?
C16 C17 1.358(8) . ?
C17 H17 0.9500 . ?
C17 C18 1.383(7) . ?
C18 H18 0.9500 . ?
C19 C20 1.392(7) . ?
C19 C24 1.380(6) . ?
C20 H20 0.9500 . ?
C20 C21 1.368(7) . ?
C21 H21 0.9500 . ?
C21 C22 1.357(8) . ?
C22 H22 0.9500 . ?
C22 C23 1.401(9) . ?
C23 H23 0.9500 . ?
C23 C24 1.355(7) . ?
C24 H24 0.9500 . ?
C25 C26 1.381(7) . ?
C25 C30 1.399(6) . ?
C26 H26 0.9500 . ?
C26 C27 1.382(7) . ?
C27 H27 0.9500 . ?
C27 C28 1.364(8) . ?
C28 H28 0.9500 . ?
C28 C29 1.384(8) . ?
C29 H29 0.9500 . ?
C29 C30 1.376(7) . ?
C30 H30 0.9500 . ?
C31 C32 1.347(7) . ?
C31 C36 1.374(7) . ?
C32 H32 0.9500 . ?
C32 C33 1.414(8) . ?
C33 H33 0.9500 . ?
C33 C34 1.391(9) . ?
C34 H34 0.9500 . ?
C34 C35 1.333(10) . ?
C35 H35 0.9500 . ?
C35 C36 1.385(8) . ?
C36 H36 0.9500 . ?
C37 C38 1.398(8) . ?
C37 C42 1.376(7) . ?
C38 H38 0.9500 . ?
C38 C39 1.356(8) . ?
C39 H39 0.9500 . ?
C39 C40 1.346(12) . ?
C40 H40 0.9500 . ?
C40 C41 1.389(12) . ?
C41 H41 0.9500 . ?
C41 C42 1.406(8) . ?
C42 H42 0.9500 . ?
C43 C44 1.405(7) . ?
C43 C48 1.387(7) . ?
C44 H44 0.9500 . ?
C44 C45 1.379(8) . ?
C45 H45 0.9500 . ?
C45 C46 1.361(9) . ?
C46 H46 0.9500 . ?
C46 C47 1.375(9) . ?
C47 H47 0.9500 . ?
C47 C48 1.404(8) . ?
C48 H48 0.9500 . ?
C49 C50 1.386(6) . ?
C49 C54 1.388(7) . ?
C50 H50 0.9500 . ?
C50 C51 1.381(7) . ?
C51 H51 0.9500 . ?
C51 C52 1.355(8) . ?
C52 H52 0.9500 . ?
C52 C53 1.417(9) . ?
C53 H53 0.9500 . ?
C53 C54 1.389(8) . ?
C54 H54 0.9500 . ?
C55 C56 1.417(8) . ?
C55 C60 1.399(7) . ?
C56 H56 0.9500 . ?
C56 C57 1.381(8) . ?
C57 H57 0.9500 . ?
C57 C58 1.391(11) . ?
C58 H58 0.9500 . ?
C58 C59 1.390(12) . ?
C59 H59 0.9500 . ?
C59 C60 1.404(8) . ?
C60 H60 0.9500 . ?
C61 C62 1.391(8) . ?
C61 C66 1.391(8) . ?
C62 H62 0.9500 . ?
C62 C63 1.356(9) . ?
C63 H63 0.9500 . ?
C63 C64 1.410(9) . ?
C64 H64 0.9500 . ?
C64 C65 1.356(10) . ?
C65 H65 0.9500 . ?
C65 C66 1.360(9) . ?
C66 H66 0.9500 . ?
C67 C68 1.379(7) . ?
C67 C72 1.388(8) . ?
C68 H68 0.9500 . ?
C68 C69 1.387(8) . ?
C69 H69 0.9500 . ?
C69 C70 1.379(10) . ?
C70 H70 0.9500 . ?
C70 C71 1.325(10) . ?
C71 H71 0.9500 . ?
C71 C72 1.361(10) . ?
C72 H72 0.9500 . ?
C73 H73 0.9500 . ?
C73 C74 1.421(12) . ?
C73A H73A 0.9500 . ?
C73A C74A 1.445(18) . ?
C74 H74 0.9500 . ?
C74 C75 1.386(10) . ?
C74A H74A 0.9500 . ?
C74A C75A 1.374(14) . ?
C75 C76 1.361(11) . ?
C75 C78 1.456(10) . ?
C75A C76A 1.355(16) . ?
C75A C78A 1.460(14) . ?
C76 H76 0.9500 . ?
C76 C77 1.359(12) . ?
C76A H76A 0.9500 . ?
C76A C77A 1.365(19) . ?
C77 H77 0.9500 . ?
C77A H77A 0.9500 . ?
C78 H78 0.9500 . ?
C78 C79 1.319(9) . ?
C78A H78A 0.9500 . ?
C78A C79A 1.315(13) . ?
C79 H79 0.9500 . ?
C79 C80 1.474(9) . ?
C79A H79A 0.9500 . ?
C79A C80A 1.489(14) . ?
C80 C81 1.384(10) . ?
C80 C156 1.412(10) . ?
C80A C81A 1.405(14) . ?
C81 H81 0.9500 . ?
C81 C82 1.350(13) . ?
C81A H81A 0.9500 . ?
C81A C82A 1.327(19) . ?
C82 H82 0.9500 . ?
C82A H82A 0.9500 . ?
C83 C84 1.398(7) . ?
C83 C88 1.391(6) . ?
C84 H84 0.9500 . ?
C84 C85 1.386(8) . ?
C85 H85 0.9500 . ?
C85 C86 1.368(8) . ?
C86 H86 0.9500 . ?
C86 C87 1.384(8) . ?
C87 H87 0.9500 . ?
C87 C88 1.358(7) . ?
C88 H88 0.9500 . ?
C89 C90 1.393(7) . ?
C89 C94 1.400(6) . ?
C90 H90 0.9500 . ?
C90 C91 1.382(7) . ?
C91 H91 0.9500 . ?
C91 C92 1.394(9) . ?
C92 H92 0.9500 . ?
C92 C93 1.355(9) . ?
C93 H93 0.9500 . ?
C93 C94 1.372(7) . ?
C94 H94 0.9500 . ?
C95 C96 1.391(7) . ?
C95 C100 1.386(7) . ?
C96 H96 0.9500 . ?
C96 C97 1.387(8) . ?
C97 H97 0.9500 . ?
C97 C98 1.370(8) . ?
C98 H98 0.9500 . ?
C98 C99 1.362(8) . ?
C99 H99 0.9500 . ?
C99 C100 1.386(7) . ?
C100 H100 0.9500 . ?
C101 C102 1.406(6) . ?
C101 C106 1.404(7) . ?
C102 H102 0.9500 . ?
C102 C103 1.363(8) . ?
C103 H103 0.9500 . ?
C103 C104 1.375(8) . ?
C104 H104 0.9500 . ?
C104 C105 1.396(8) . ?
C105 H105 0.9500 . ?
C105 C106 1.384(8) . ?
C106 H106 0.9500 . ?
C107 C108 1.398(8) . ?
C107 C112 1.372(7) . ?
C108 H108 0.9500 . ?
C108 C109 1.379(9) . ?
C109 H109 0.9500 . ?
C109 C110 1.338(12) . ?
C110 H110 0.9500 . ?
C110 C111 1.404(11) . ?
C111 H111 0.9500 . ?
C111 C112 1.408(9) . ?
C112 H112 0.9500 . ?
C113 C114 1.383(7) . ?
C113 C118 1.388(8) . ?
C114 H114 0.9500 . ?
C114 C115 1.392(7) . ?
C115 H115 0.9500 . ?
C115 C116 1.349(9) . ?
C116 H116 0.9500 . ?
C116 C117 1.385(9) . ?
C117 H117 0.9500 . ?
C117 C118 1.399(8) . ?
C118 H118 0.9500 . ?
C119 C120 1.370(7) . ?
C119 C124 1.402(7) . ?
C120 H120 0.9500 . ?
C120 C121 1.386(7) . ?
C121 H121 0.9500 . ?
C121 C122 1.398(9) . ?
C122 H122 0.9500 . ?
C122 C123 1.392(9) . ?
C123 H123 0.9500 . ?
C123 C124 1.386(7) . ?
C124 H124 0.9500 . ?
C125 C126 1.386(7) . ?
C125 C130 1.378(7) . ?
C126 H126 0.9500 . ?
C126 C127 1.381(8) . ?
C127 H127 0.9500 . ?
C127 C128 1.373(8) . ?
C128 H128 0.9500 . ?
C128 C129 1.405(8) . ?
C129 H129 0.9500 . ?
C129 C130 1.412(8) . ?
C130 H130 0.9500 . ?
C131 C132 1.396(7) . ?
C131 C136 1.376(7) . ?
C132 H132 0.9500 . ?
C132 C133 1.376(7) . ?
C133 H133 0.9500 . ?
C133 C134 1.380(7) . ?
C134 H134 0.9500 . ?
C134 C135 1.357(7) . ?
C135 H135 0.9500 . ?
C135 C136 1.384(7) . ?
C136 H136 0.9500 . ?
C137 C138 1.392(6) . ?
C137 C142 1.402(7) . ?
C138 H138 0.9500 . ?
C138 C139 1.389(7) . ?
C139 H139 0.9500 . ?
C139 C140 1.363(8) . ?
C140 H140 0.9500 . ?
C140 C141 1.367(9) . ?
C141 H141 0.9500 . ?
C141 C142 1.372(7) . ?
C142 H142 0.9500 . ?
C143 C144 1.384(7) . ?
C143 C148 1.394(8) . ?
C144 H144 0.9500 . ?
C144 C145 1.396(8) . ?
C145 H145 0.9500 . ?
C145 C146 1.388(10) . ?
C146 H146 0.9500 . ?
C146 C147 1.367(11) . ?
C147 H147 0.9500 . ?
C147 C148 1.382(10) . ?
C148 H148 0.9500 . ?
C149 C150 1.406(8) . ?
C149 C154 1.376(7) . ?
C150 H150 0.9500 . ?
C150 C151 1.359(8) . ?
C151 H151 0.9500 . ?
C151 C152 1.383(10) . ?
C152 H152 0.9500 . ?
C152 C153 1.340(11) . ?
C153 H153 0.9500 . ?
C153 C154 1.397(9) . ?
C154 H154 0.9500 . ?
C155 H155 0.9500 . ?
C155 C156 1.386(13) . ?
C156 H156 0.9500 . ?
C157 H157 0.9500 . ?
C157 C158 1.387(14) . ?
C158 H158 0.9500 . ?
C158 C159 1.396(10) . ?
C159 C160 1.377(10) . ?
C159 C162 1.482(9) . ?
C160 H160 0.9500 . ?
C160 C161 1.378(14) . ?
C161 H161 0.9500 . ?
C162 H162 0.9500 . ?
C162 C163 1.328(9) . ?
C163 H163 0.9500 . ?
C163 C164 1.447(9) . ?
C164 C165 1.368(10) . ?
C164 C168 1.403(10) . ?
C165 H165 0.9500 . ?
C165 C166 1.383(12) . ?
C166 H166 0.9500 . ?
C167 H167 0.9500 . ?
C167 C168 1.372(11) . ?
C168 H168 0.9500 . ?
C169 H169 0.9500 . ?
C170 H170 0.9500 . ?
C181 H181 0.9500 . ?
C181 C176 1.3900 . ?
C181 C180 1.3900 . ?
C176 C177 1.3900 . ?
C176 C182 1.482(12) . ?
C177 H177 0.9500 . ?
C177 C178 1.3900 . ?
C178 H178 0.9500 . ?
C178 C179 1.3900 . ?
C179 H179 0.9500 . ?
C179 C180 1.3900 . ?
C180 H180 0.9500 . ?
C182 H18A 0.9800 . ?
C182 H18B 0.9800 . ?
C182 H18C 0.9800 . ?
C183 C184 1.357(14) . ?
C183 C188 1.377(16) . ?
C183 C189 1.448(15) . ?
C184 H184 0.9500 . ?
C184 C185 1.330(15) . ?
C185 H185 0.9500 . ?
C185 C186 1.312(17) . ?
C186 H186 0.9500 . ?
C186 C187 1.291(17) . ?
C187 H187 0.9500 . ?
C187 C188 1.482(17) . ?
C188 H188 0.9500 . ?
C189 H18D 0.9800 . ?
C189 H18E 0.9800 . ?
C189 H18F 0.9800 . ?

loop_
_geom_torsion_atom_site_label_1
_geom_torsion_atom_site_label_2
_geom_torsion_atom_site_label_3
_geom_torsion_atom_site_label_4
_geom_torsion
_geom_torsion_site_symmetry_1
_geom_torsion_site_symmetry_2
_geom_torsion_site_symmetry_3
_geom_torsion_site_symmetry_4
_geom_torsion_publ_flag
Tb1 N1 C73 C74 -156.6(10) . . . . ?
Tb1 N1 C77 C76 155.5(12) . . . . ?
Tb1 N1A C73A C74A 156(2) . . . . ?
Tb1 N1A C77A C76A -160(2) . . . . ?
Tb1 N3 C157 C158 -179.7(15) . . . . ?
Tb1 N3 C161 C160 180.0(18) . . . . ?
Tb1 N3A C1D C1C -175(3) . . . . ?
Tb1 N3A C169 C1A 179(3) . . . . ?
Tb2 N2 C82 C81 -179.0(12) . . . . ?
Tb2 N2 C155 C156 178.5(13) . . . . ?
Tb2 N2A C82A C81A 175(2) . . . . ?
Tb2 N2A C170 C1L -179(2) . . . . ?
Tb2 N4 C166 C165 -154.8(11) 1_545 . . . ?
Tb2 N4 C167 C168 157.8(10) 1_545 . . . ?
Tb2 N4A C1I C1H -150.2(19) 1_545 . . . ?
Tb2 N4A C1J C1K 155(2) 1_545 . . . ?
Si1 C1 C2 C3 -178.7(4) . . . . ?
Si1 C1 C6 C5 -179.8(4) . . . . ?
Si1 C7 C8 C9 -174.6(4) . . . . ?
Si1 C7 C12 C11 175.5(4) . . . . ?
Si1 C13 C14 C15 -177.3(4) . . . . ?
Si1 C13 C18 C17 177.5(4) . . . . ?
Si2 C19 C20 C21 178.3(4) . . . . ?
Si2 C19 C24 C23 -177.0(4) . . . . ?
Si2 C25 C26 C27 173.3(5) . . . . ?
Si2 C25 C30 C29 -175.6(5) . . . . ?
Si2 C31 C32 C33 175.6(6) . . . . ?
Si2 C31 C36 C35 -176.3(6) . . . . ?
Si3 C37 C38 C39 -178.9(5) . . . . ?
Si3 C37 C42 C41 178.6(5) . . . . ?
Si3 C43 C44 C45 -172.7(4) . . . . ?
Si3 C43 C48 C47 171.9(5) . . . . ?
Si3 C49 C50 C51 179.7(4) . . . . ?
Si3 C49 C54 C53 -179.4(5) . . . . ?
Si4 C55 C56 C57 176.7(5) . . . . ?
Si4 C55 C60 C59 -179.1(6) . . . . ?
Si4 C61 C62 C63 177.6(5) . . . . ?
Si4 C61 C66 C65 -177.4(6) . . . . ?
Si4 C67 C68 C69 -178.3(5) . . . . ?
Si4 C67 C72 C71 178.4(6) . . . . ?
Si5 C83 C84 C85 -178.0(4) . . . . ?
Si5 C83 C88 C87 177.5(5) . . . . ?
Si5 C89 C90 C91 -171.6(5) . . . . ?
Si5 C89 C94 C93 173.6(5) . . . . ?
Si5 C95 C96 C97 -172.9(5) . . . . ?
Si5 C95 C100 C99 172.5(5) . . . . ?
Si6 C101 C102 C103 179.8(4) . . . . ?
Si6 C101 C106 C105 179.3(4) . . . . ?
Si6 C107 C108 C109 179.0(5) . . . . ?
Si6 C107 C112 C111 -178.3(6) . . . . ?
Si6 C113 C114 C115 171.5(4) . . . . ?
Si6 C113 C118 C117 -171.9(4) . . . . ?
Si7 C119 C120 C121 -179.1(5) . . . . ?
Si7 C119 C124 C123 178.4(5) . . . . ?
Si7 C125 C126 C127 -174.9(4) . . . . ?
Si7 C125 C130 C129 174.0(5) . . . . ?
Si7 C131 C132 C133 176.7(4) . . . . ?
Si7 C131 C136 C135 -176.7(4) . . . . ?
Si8 C137 C138 C139 -177.4(5) . . . . ?
Si8 C137 C142 C141 178.9(6) . . . . ?
Si8 C143 C144 C145 176.5(5) . . . . ?
Si8 C143 C148 C147 -177.5(7) . . . . ?
Si8 C149 C150 C151 -176.1(5) . . . . ?
Si8 C149 C154 C153 175.5(5) . . . . ?
O1 Si1 C1 C2 159.5(4) . . . . ?
O1 Si1 C1 C6 -21.3(5) . . . . ?
O1 Si1 C7 C8 -31.9(5) . . . . ?
O1 Si1 C7 C12 152.7(4) . . . . ?
O1 Si1 C13 C14 91.7(4) . . . . ?
O1 Si1 C13 C18 -86.3(4) . . . . ?
O2 Si2 C19 C20 169.0(4) . . . . ?
O2 Si2 C19 C24 -12.8(4) . . . . ?
O2 Si2 C25 C26 -78.0(5) . . . . ?
O2 Si2 C25 C30 94.8(4) . . . . ?
O2 Si2 C31 C32 155.7(5) . . . . ?
O2 Si2 C31 C36 -26.7(5) . . . . ?
O3 Si3 C37 C38 -29.3(5) . . . . ?
O3 Si3 C37 C42 152.2(5) . . . . ?
O3 Si3 C43 C44 84.9(4) . . . . ?
O3 Si3 C43 C48 -87.7(4) . . . . ?
O3 Si3 C49 C50 145.6(4) . . . . ?
O3 Si3 C49 C54 -34.2(5) . . . . ?
O4 Si4 C55 C56 29.3(5) . . . . ?
O4 Si4 C55 C60 -151.8(5) . . . . ?
O4 Si4 C61 C62 42.9(5) . . . . ?
O4 Si4 C61 C66 -138.8(5) . . . . ?
O4 Si4 C67 C68 60.7(5) . . . . ?
O4 Si4 C67 C72 -120.9(5) . . . . ?
O5 Si5 C83 C84 -170.4(4) . . . . ?
O5 Si5 C83 C88 10.6(5) . . . . ?
O5 Si5 C89 C90 75.5(4) . . . . ?
O5 Si5 C89 C94 -96.4(4) . . . . ?
O5 Si5 C95 C96 -154.3(4) . . . . ?
O5 Si5 C95 C100 31.6(5) . . . . ?
O6 Si6 C101 C102 -144.7(4) . . . . ?
O6 Si6 C101 C106 35.6(4) . . . . ?
O6 Si6 C107 C108 30.2(5) . . . . ?
O6 Si6 C107 C112 -151.4(5) . . . . ?
O6 Si6 C113 C114 -84.3(4) . . . . ?
O6 Si6 C113 C118 88.5(4) . . . . ?
O7 Si7 C119 C120 -158.3(4) . . . . ?
O7 Si7 C119 C124 22.4(5) . . . . ?
O7 Si7 C125 C126 -153.7(4) . . . . ?
O7 Si7 C125 C130 30.6(5) . . . . ?
O7 Si7 C131 C132 -91.5(4) . . . . ?
O7 Si7 C131 C136 83.9(5) . . . . ?
O8 Si8 C137 C138 -20.0(5) . . . . ?
O8 Si8 C137 C142 161.0(5) . . . . ?
O8 Si8 C143 C144 -61.1(5) . . . . ?
O8 Si8 C143 C148 117.7(5) . . . . ?
O8 Si8 C149 C150 -45.0(5) . . . . ?
O8 Si8 C149 C154 138.6(4) . . . . ?
N1 C73 C74 C75 -1.9(19) . . . . ?
N1A C73A C74A C75A 0(4) . . . . ?
N2 C155 C156 C80 0.4(19) . . . . ?
N3 C157 C158 C159 -3(2) . . . . ?
N4 C167 C168 C164 -1.9(17) . . . . ?
N4A C1J C1K C1G 1(3) . . . . ?
C1 Si1 C7 C8 87.2(4) . . . . ?
C1 Si1 C7 C12 -88.1(4) . . . . ?
C1 Si1 C13 C14 -27.1(4) . . . . ?
C1 Si1 C13 C18 154.9(4) . . . . ?
C1 C2 C3 C4 -2.2(9) . . . . ?
C1A C1B C1C C1D 3(3) . . . . ?
C1A C1B C1E C1F -8(3) . . . . ?
C1B C1A C169 N3A 0(4) . . . . ?
C1B C1C C1D N3A -7(5) . . . . ?
C1B C1E C1F C1G 178.4(16) . . . . ?
C1C C1B C1E C1F 174.5(18) . . . . ?
C1D N3A C169 C1A -4(6) . . . . ?
C1E C1B C1C C1D -179(2) . . . . ?
C1E C1F C1G C1H -166.2(16) . . . . ?
C1E C1F C1G C1K 8(3) . . . . ?
C1F C1G C1H C1I 173.9(16) . . . . ?
C1F C1G C1K C1J -172.5(17) . . . . ?
C1G C1H C1I N4A -3(3) . . . . ?
C1H C1G C1K C1J 2(2) . . . . ?
C1I N4A C1J C1K -5(4) . . . . ?
C1J N4A C1I C1H 6(3) . . . . ?
C1K C1G C1H C1I -1(2) . . . . ?
C1L C80A C81A C82A -1(3) . . . . ?
C2 C1 C6 C5 -0.5(8) . . . . ?
C2 C3 C4 C5 0.9(10) . . . . ?
C3 C4 C5 C6 0.5(10) . . . . ?
C4 C5 C6 C1 -0.7(9) . . . . ?
C6 C1 C2 C3 2.0(8) . . . . ?
C7 Si1 C1 C2 39.8(5) . . . . ?
C7 Si1 C1 C6 -141.0(4) . . . . ?
C7 Si1 C13 C14 -147.1(4) . . . . ?
C7 Si1 C13 C18 34.9(5) . . . . ?
C7 C8 C9 C10 -1.7(9) . . . . ?
C8 C7 C12 C11 0.0(7) . . . . ?
C8 C9 C10 C11 1.5(9) . . . . ?
C9 C10 C11 C12 -0.5(9) . . . . ?
C10 C11 C12 C7 -0.2(8) . . . . ?
C12 C7 C8 C9 1.0(8) . . . . ?
C13 Si1 C1 C2 -81.0(5) . . . . ?
C13 Si1 C1 C6 98.2(4) . . . . ?
C13 Si1 C7 C8 -153.2(4) . . . . ?
C13 Si1 C7 C12 31.4(5) . . . . ?
C13 C14 C15 C16 -0.8(8) . . . . ?
C14 C13 C18 C17 -0.6(8) . . . . ?
C14 C15 C16 C17 0.3(9) . . . . ?
C15 C16 C17 C18 0.0(9) . . . . ?
C16 C17 C18 C13 0.1(9) . . . . ?
C18 C13 C14 C15 0.9(7) . . . . ?
C19 Si2 C25 C26 163.3(4) . . . . ?
C19 Si2 C25 C30 -23.9(5) . . . . ?
C19 Si2 C31 C32 -83.9(5) . . . . ?
C19 Si2 C31 C36 93.7(5) . . . . ?
C19 C20 C21 C22 -0.6(9) . . . . ?
C20 C19 C24 C23 1.3(8) . . . . ?
C20 C21 C22 C23 0.0(9) . . . . ?
C21 C22 C23 C24 1.2(9) . . . . ?
C22 C23 C24 C19 -1.9(9) . . . . ?
C24 C19 C20 C21 0.0(8) . . . . ?
C25 Si2 C19 C20 -73.1(4) . . . . ?
C25 Si2 C19 C24 105.1(4) . . . . ?
C25 Si2 C31 C32 36.2(6) . . . . ?
C25 Si2 C31 C36 -146.1(5) . . . . ?
C25 C26 C27 C28 2.0(11) . . . . ?
C26 C25 C30 C29 -2.3(8) . . . . ?
C26 C27 C28 C29 -1.9(12) . . . . ?
C27 C28 C29 C30 -0.3(11) . . . . ?
C28 C29 C30 C25 2.4(10) . . . . ?
C30 C25 C26 C27 0.1(9) . . . . ?
C31 Si2 C19 C20 47.7(4) . . . . ?
C31 Si2 C19 C24 -134.1(4) . . . . ?
C31 Si2 C25 C26 43.2(5) . . . . ?
C31 Si2 C25 C30 -144.0(4) . . . . ?
C31 C32 C33 C34 1.3(12) . . . . ?
C32 C31 C36 C35 1.5(10) . . . . ?
C32 C33 C34 C35 0.4(13) . . . . ?
C33 C34 C35 C36 -1.1(13) . . . . ?
C34 C35 C36 C31 0.1(12) . . . . ?
C36 C31 C32 C33 -2.2(10) . . . . ?
C37 Si3 C43 C44 -153.5(4) . . . . ?
C37 Si3 C43 C48 33.9(5) . . . . ?
C37 Si3 C49 C50 24.9(5) . . . . ?
C37 Si3 C49 C54 -155.0(4) . . . . ?
C37 C38 C39 C40 0.5(11) . . . . ?
C38 C37 C42 C41 0.1(9) . . . . ?
C38 C39 C40 C41 -0.5(13) . . . . ?
C39 C40 C41 C42 0.3(13) . . . . ?
C40 C41 C42 C37 -0.1(11) . . . . ?
C42 C37 C38 C39 -0.3(9) . . . . ?
C43 Si3 C37 C38 -149.9(4) . . . . ?
C43 Si3 C37 C42 31.6(5) . . . . ?
C43 Si3 C49 C50 -95.4(4) . . . . ?
C43 Si3 C49 C54 84.8(5) . . . . ?
C43 C44 C45 C46 0.7(9) . . . . ?
C44 C43 C48 C47 -0.8(8) . . . . ?
C44 C45 C46 C47 -0.9(10) . . . . ?
C45 C46 C47 C48 0.2(10) . . . . ?
C46 C47 C48 C43 0.6(9) . . . . ?
C48 C43 C44 C45 0.1(8) . . . . ?
C49 Si3 C37 C38 90.8(5) . . . . ?
C49 Si3 C37 C42 -87.7(5) . . . . ?
C49 Si3 C43 C44 -34.5(4) . . . . ?
C49 Si3 C43 C48 152.9(4) . . . . ?
C49 C50 C51 C52 0.0(8) . . . . ?
C50 C49 C54 C53 0.8(8) . . . . ?
C50 C51 C52 C53 0.2(9) . . . . ?
C51 C52 C53 C54 0.2(9) . . . . ?
C52 C53 C54 C49 -0.7(9) . . . . ?
C54 C49 C50 C51 -0.5(8) . . . . ?
C55 Si4 C61 C62 -78.1(5) . . . . ?
C55 Si4 C61 C66 100.2(5) . . . . ?
C55 Si4 C67 C68 -178.8(5) . . . . ?
C55 Si4 C67 C72 -0.4(6) . . . . ?
C55 C56 C57 C58 2.0(10) . . . . ?
C56 C55 C60 C59 -0.1(10) . . . . ?
C56 C57 C58 C59 0.7(12) . . . . ?
C57 C58 C59 C60 -3.0(13) . . . . ?
C58 C59 C60 C55 2.7(12) . . . . ?
C60 C55 C56 C57 -2.3(9) . . . . ?
C61 Si4 C55 C56 150.9(5) . . . . ?
C61 Si4 C55 C60 -30.2(6) . . . . ?
C61 Si4 C67 C68 -60.7(5) . . . . ?
C61 Si4 C67 C72 117.7(6) . . . . ?
C61 C62 C63 C64 1.3(9) . . . . ?
C62 C61 C66 C65 0.9(10) . . . . ?
C62 C63 C64 C65 -2.1(10) . . . . ?
C63 C64 C65 C66 2.2(12) . . . . ?
C64 C65 C66 C61 -1.7(12) . . . . ?
C66 C61 C62 C63 -0.8(9) . . . . ?
C67 Si4 C55 C56 -92.1(5) . . . . ?
C67 Si4 C55 C60 86.9(6) . . . . ?
C67 Si4 C61 C62 164.5(4) . . . . ?
C67 Si4 C61 C66 -17.2(6) . . . . ?
C67 C68 C69 C70 -2.0(10) . . . . ?
C68 C67 C72 C71 -3.1(11) . . . . ?
C68 C69 C70 C71 0.7(11) . . . . ?
C69 C70 C71 C72 -0.7(14) . . . . ?
C70 C71 C72 C67 2.0(14) . . . . ?
C72 C67 C68 C69 3.1(9) . . . . ?
C73 N1 C77 C76 -1(3) . . . . ?
C73 C74 C75 C76 -2.6(13) . . . . ?
C73 C74 C75 C78 174.8(9) . . . . ?
C73A N1A C77A C76A 4(5) . . . . ?
C73A C74A C75A C76A 9(3) . . . . ?
C73A C74A C75A C78A -172.3(17) . . . . ?
C74 C75 C76 C77 5.1(14) . . . . ?
C74 C75 C78 C79 -169.2(9) . . . . ?
C74A C75A C76A C77A -12(3) . . . . ?
C74A C75A C78A C79A 170.8(16) . . . . ?
C75 C76 C77 N1 -3(2) . . . . ?
C75 C78 C79 C80 173.3(9) . . . . ?
C75A C76A C77A N1A 6(4) . . . . ?
C75A C78A C79A C80A -175.7(16) . . . . ?
C76 C75 C78 C79 8.0(15) . . . . ?
C76A C75A C78A C79A -11(3) . . . . ?
C77 N1 C73 C74 4(3) . . . . ?
C77A N1A C73A C74A -7(5) . . . . ?
C78 C75 C76 C77 -172.1(10) . . . . ?
C78 C79 C80 C81 175.6(9) . . . . ?
C78 C79 C80 C156 -8.1(14) . . . . ?
C78A C75A C76A C77A 170(2) . . . . ?
C78A C79A C80A C1L 4(3) . . . . ?
C78A C79A C80A C81A -175.1(18) . . . . ?
C79 C80 C81 C82 176.0(10) . . . . ?
C79 C80 C156 C155 -176.5(10) . . . . ?
C79A C80A C81A C82A 178(2) . . . . ?
C80 C81 C82 N2 1(2) . . . . ?
C80A C1L C170 N2A 3(4) . . . . ?
C80A C81A C82A N2A 6(4) . . . . ?
C81 C80 C156 C155 0.0(14) . . . . ?
C82 N2 C155 C156 0(2) . . . . ?
C82A N2A C170 C1L 2(5) . . . . ?
C83 Si5 C89 C90 -165.5(4) . . . . ?
C83 Si5 C89 C94 22.6(5) . . . . ?
C83 Si5 C95 C96 86.0(5) . . . . ?
C83 Si5 C95 C100 -88.1(5) . . . . ?
C83 C84 C85 C86 -0.2(9) . . . . ?
C84 C83 C88 C87 -1.6(8) . . . . ?
C84 C85 C86 C87 -0.2(9) . . . . ?
C85 C86 C87 C88 -0.3(10) . . . . ?
C86 C87 C88 C83 1.2(10) . . . . ?
C88 C83 C84 C85 1.1(8) . . . . ?
C89 Si5 C83 C84 70.5(4) . . . . ?
C89 Si5 C83 C88 -108.5(4) . . . . ?
C89 Si5 C95 C96 -33.0(5) . . . . ?
C89 Si5 C95 C100 152.9(5) . . . . ?
C89 C90 C91 C92 -3.0(10) . . . . ?
C90 C89 C94 C93 1.3(8) . . . . ?
C90 C91 C92 C93 3.8(12) . . . . ?
C91 C92 C93 C94 -2.0(12) . . . . ?
C92 C93 C94 C89 -0.6(10) . . . . ?
C94 C89 C90 C91 0.6(8) . . . . ?
C95 Si5 C83 C84 -49.8(4) . . . . ?
C95 Si5 C83 C88 131.2(4) . . . . ?
C95 Si5 C89 C90 -46.7(5) . . . . ?
C95 Si5 C89 C94 141.4(4) . . . . ?
C95 C96 C97 C98 1.0(10) . . . . ?
C96 C95 C100 C99 -1.9(9) . . . . ?
C96 C97 C98 C99 -2.9(11) . . . . ?
C97 C98 C99 C100 2.3(12) . . . . ?
C98 C99 C100 C95 0.1(11) . . . . ?
C100 C95 C96 C97 1.3(9) . . . . ?
C101 Si6 C107 C108 -89.7(5) . . . . ?
C101 Si6 C107 C112 88.7(5) . . . . ?
C101 Si6 C113 C114 35.0(5) . . . . ?
C101 Si6 C113 C118 -152.2(4) . . . . ?
C101 C102 C103 C104 0.8(8) . . . . ?
C102 C101 C106 C105 -0.4(7) . . . . ?
C102 C103 C104 C105 -0.1(9) . . . . ?
C103 C104 C105 C106 -0.8(9) . . . . ?
C104 C105 C106 C101 1.1(8) . . . . ?
C106 C101 C102 C103 -0.5(7) . . . . ?
C107 Si6 C101 C102 -23.9(4) . . . . ?
C107 Si6 C101 C106 156.4(4) . . . . ?
C107 Si6 C113 C114 154.0(4) . . . . ?
C107 Si6 C113 C118 -33.2(5) . . . . ?
C107 C108 C109 C110 -0.3(11) . . . . ?
C108 C107 C112 C111 0.1(10) . . . . ?
C108 C109 C110 C111 -0.5(13) . . . . ?
C109 C110 C111 C112 1.1(13) . . . . ?
C110 C111 C112 C107 -0.9(12) . . . . ?
C112 C107 C108 C109 0.5(9) . . . . ?
C113 Si6 C101 C102 96.8(4) . . . . ?
C113 Si6 C101 C106 -82.9(4) . . . . ?
C113 Si6 C107 C108 150.2(4) . . . . ?
C113 Si6 C107 C112 -31.4(6) . . . . ?
C113 C114 C115 C116 0.6(9) . . . . ?
C114 C113 C118 C117 1.2(8) . . . . ?
C114 C115 C116 C117 0.9(10) . . . . ?
C115 C116 C117 C118 -1.3(10) . . . . ?
C116 C117 C118 C113 0.3(9) . . . . ?
C118 C113 C114 C115 -1.6(8) . . . . ?
C119 Si7 C125 C126 86.3(4) . . . . ?
C119 Si7 C125 C130 -89.4(4) . . . . ?
C119 Si7 C131 C132 27.8(5) . . . . ?
C119 Si7 C131 C136 -156.7(4) . . . . ?
C119 C120 C121 C122 1.1(9) . . . . ?
C120 C119 C124 C123 -0.8(8) . . . . ?
C120 C121 C122 C123 -1.6(10) . . . . ?
C121 C122 C123 C124 0.9(11) . . . . ?
C122 C123 C124 C119 0.3(10) . . . . ?
C124 C119 C120 C121 0.1(8) . . . . ?
C125 Si7 C119 C120 -37.9(5) . . . . ?
C125 Si7 C119 C124 142.9(4) . . . . ?
C125 Si7 C131 C132 146.8(4) . . . . ?
C125 Si7 C131 C136 -37.8(5) . . . . ?
C125 C126 C127 C128 -0.1(8) . . . . ?
C126 C125 C130 C129 -2.0(8) . . . . ?
C126 C127 C128 C129 0.4(8) . . . . ?
C127 C128 C129 C130 -1.4(9) . . . . ?
C128 C129 C130 C125 2.3(9) . . . . ?
C130 C125 C126 C127 0.9(8) . . . . ?
C131 Si7 C119 C120 81.7(5) . . . . ?
C131 Si7 C119 C124 -97.5(4) . . . . ?
C131 Si7 C125 C126 -31.9(5) . . . . ?
C131 Si7 C125 C130 152.4(4) . . . . ?
C131 C132 C133 C134 -0.6(9) . . . . ?
C132 C131 C136 C135 -1.1(8) . . . . ?
C132 C133 C134 C135 0.4(9) . . . . ?
C133 C134 C135 C136 -0.5(9) . . . . ?
C134 C135 C136 C131 0.9(9) . . . . ?
C136 C131 C132 C133 0.9(8) . . . . ?
C137 Si8 C143 C144 179.3(4) . . . . ?
C137 Si8 C143 C148 -1.9(6) . . . . ?
C137 Si8 C149 C150 75.9(5) . . . . ?
C137 Si8 C149 C154 -100.4(5) . . . . ?
C137 C138 C139 C140 -1.8(10) . . . . ?
C138 C137 C142 C141 -0.1(10) . . . . ?
C138 C139 C140 C141 0.3(12) . . . . ?
C139 C140 C141 C142 1.3(14) . . . . ?
C140 C141 C142 C137 -1.4(13) . . . . ?
C142 C137 C138 C139 1.7(9) . . . . ?
C143 Si8 C137 C138 100.2(5) . . . . ?
C143 Si8 C137 C142 -78.9(6) . . . . ?
C143 Si8 C149 C150 -166.6(4) . . . . ?
C143 Si8 C149 C154 17.0(5) . . . . ?
C143 C144 C145 C146 3.4(10) . . . . ?
C144 C143 C148 C147 1.4(11) . . . . ?
C144 C145 C146 C147 -3.3(12) . . . . ?
C145 C146 C147 C148 2.4(14) . . . . ?
C146 C147 C148 C143 -1.4(14) . . . . ?
C148 C143 C144 C145 -2.4(9) . . . . ?
C149 Si8 C137 C138 -141.6(4) . . . . ?
C149 Si8 C137 C142 39.4(6) . . . . ?
C149 Si8 C143 C144 60.6(5) . . . . ?
C149 Si8 C143 C148 -120.6(5) . . . . ?
C149 C150 C151 C152 0.2(9) . . . . ?
C150 C149 C154 C153 -1.0(9) . . . . ?
C150 C151 C152 C153 -0.4(10) . . . . ?
C151 C152 C153 C154 -0.2(11) . . . . ?
C152 C153 C154 C149 0.9(11) . . . . ?
C154 C149 C150 C151 0.5(8) . . . . ?
C155 N2 C82 C81 0(2) . . . . ?
C156 C80 C81 C82 -0.6(15) . . . . ?
C157 N3 C161 C160 -3(3) . . . . ?
C157 C158 C159 C160 2.3(16) . . . . ?
C157 C158 C159 C162 -177.0(10) . . . . ?
C158 C159 C160 C161 -2.1(17) . . . . ?
C158 C159 C162 C163 -176.1(9) . . . . ?
C159 C160 C161 N3 3(3) . . . . ?
C159 C162 C163 C164 -173.3(9) . . . . ?
C160 C159 C162 C163 4.7(15) . . . . ?
C161 N3 C157 C158 4(3) . . . . ?
C162 C159 C160 C161 177.1(13) . . . . ?
C162 C163 C164 C165 -7.3(15) . . . . ?
C162 C163 C164 C168 171.1(9) . . . . ?
C163 C164 C165 C166 172.1(10) . . . . ?
C163 C164 C168 C167 -171.7(9) . . . . ?
C164 C165 C166 N4 1.1(17) . . . . ?
C165 C164 C168 C167 6.8(13) . . . . ?
C166 N4 C167 C168 -3(2) . . . . ?
C167 N4 C166 C165 3.9(19) . . . . ?
C168 C164 C165 C166 -6.3(14) . . . . ?
C169 N3A C1D C1C 7(6) . . . . ?
C169 C1A C1B C1C 0(3) . . . . ?
C169 C1A C1B C1E -177.1(19) . . . . ?
C170 N2A C82A C81A -6(5) . . . . ?
C170 C1L C80A C79A 177.6(18) . . . . ?
C170 C1L C80A C81A -3(3) . . . . ?
C181 C176 C177 C178 0.0 . . . . ?
C176 C181 C180 C179 0.0 . . . . ?
C176 C177 C178 C179 0.0 . . . . ?
C177 C178 C179 C180 0.0 . . . . ?
C178 C179 C180 C181 0.0 . . . . ?
C180 C181 C176 C177 0.0 . . . . ?
C180 C181 C176 C182 -178.9(8) . . . . ?
C182 C176 C177 C178 178.9(8) . . . . ?
C183 C184 C185 C186 4.3(19) . . . . ?
C184 C183 C188 C187 -2.1(15) . . . . ?
C184 C185 C186 C187 -1(3) . . . . ?
C185 C186 C187 C188 -4(2) . . . . ?
C186 C187 C188 C183 4.9(17) . . . . ?
C188 C183 C184 C185 -2.7(15) . . . . ?
C189 C183 C184 C185 175.7(10) . . . . ?
C189 C183 C188 C187 179.7(10) . . . . ?

loop_
_smtbx_masks_void_nr
_smtbx_masks_void_average_x
_smtbx_masks_void_average_y
_smtbx_masks_void_average_z
_smtbx_masks_void_volume
_smtbx_masks_void_count_electrons
_smtbx_masks_void_content
1 0.000 0.500 1.000 977.8 224.4 '4 C7H8'
2 0.500 0.000 0.000 1014.3 211.7 '4 C7H8'
